data_4003244
loop_
_publ_author_name
'Pellach, Michal'
'Mondal, Sudipta'
'Shimon, Linda J. W.'
'Adler-Abramovich, Lihi'
'Buzhansky, Ludmila'
'Gazit, Ehud'

_publ_section_title
;
 Molecular Engineering of Self-Assembling Diphenylalanine Analogues
 Results in the Formation of Distinctive Microstructures
;
_journal_issue 12
_journal_name_full 'Chemistry of Materials'
_journal_page_first 4341
_journal_paper_doi 10.1021/acs.chemmater.6b01322
_journal_volume 28
_journal_year 2016
_chemical_formula_moiety '8(C24 H32 N2 O3), 2(C2 F3 O2), 3(O)'
_chemical_formula_sum 'C392 H512 F12 N32 O62'
_chemical_formula_weight 6892.31
_space_group_crystal_system monoclinic
_space_group_IT_number 4
_space_group_name_Hall 'P 2yb'
_space_group_name_H-M_alt 'P 1 21 1'
_atom_sites_solution_hydrogens geom
_audit_creation_method SHELXL-2013
_cell_angle_alpha 90
_cell_angle_beta 108.44(3)
_cell_angle_gamma 90
_cell_formula_units_Z 1
_cell_length_a 32.650(6)
_cell_length_b 9.5000(19)
_cell_length_c 35.770(7)
_cell_measurement_reflns_used 24245
_cell_measurement_temperature 100(2)
_cell_measurement_theta_max 18.55
_cell_measurement_theta_min 2.0
_cell_volume 10525(4)
_computing_cell_refinement EDNA
_computing_data_collection MXCube
_computing_data_reduction EDNA
_computing_structure_refinement 'SHELXL-2013 (Sheldrick, 2013)'
_computing_structure_solution 'SHELXT-2013 (Sheldrick, 2013)'
_diffrn_ambient_temperature 100(2)
_diffrn_measured_fraction_theta_full 0.983
_diffrn_measured_fraction_theta_max 0.983
_diffrn_measurement_device_type 'phi goniostat'
_diffrn_measurement_method 'phi scans'
_diffrn_radiation_type synchrotron
_diffrn_radiation_wavelength 0.700
_diffrn_reflns_av_unetI/netI 0.0341
_diffrn_reflns_Laue_measured_fraction_full 0.983
_diffrn_reflns_Laue_measured_fraction_max 0.983
_diffrn_reflns_limit_h_max 29
_diffrn_reflns_limit_h_min -29
_diffrn_reflns_limit_k_max 8
_diffrn_reflns_limit_k_min -8
_diffrn_reflns_limit_l_max 32
_diffrn_reflns_limit_l_min -32
_diffrn_reflns_number 16605
_diffrn_reflns_point_group_measured_fraction_full 0.534
_diffrn_reflns_point_group_measured_fraction_max 0.534
_diffrn_reflns_theta_full 18.550
_diffrn_reflns_theta_max 18.552
_diffrn_reflns_theta_min 1.005
_diffrn_source 'ESRF ID-29'
_exptl_absorpt_coefficient_mu 0.077
_exptl_absorpt_correction_type none
_exptl_crystal_colour colourless
_exptl_crystal_density_diffrn 1.087
_exptl_crystal_description needle
_exptl_crystal_F_000 3692
_exptl_crystal_size_max 0.140
_exptl_crystal_size_mid 0.020
_exptl_crystal_size_min 0.020
_platon_squeeze_details
;
;
_refine_diff_density_max 1.298
_refine_diff_density_min -0.458
_refine_diff_density_rms 0.094
_refine_ls_abs_structure_details
;
No quotients, so Flack parameter determined by classical intensity fit
;
_refine_ls_abs_structure_Flack 0(2)
_refine_ls_extinction_method none
_refine_ls_goodness_of_fit_ref 1.714
_refine_ls_hydrogen_treatment constr
_refine_ls_matrix_type full
_refine_ls_number_parameters 2162
_refine_ls_number_reflns 8874
_refine_ls_number_restraints 983
_refine_ls_restrained_S_all 1.657
_refine_ls_R_factor_all 0.1114
_refine_ls_R_factor_gt 0.1082
_refine_ls_shift/su_max 0.001
_refine_ls_shift/su_mean 0.000
_refine_ls_structure_factor_coef Fsqd
_refine_ls_weighting_details 'w=1/[\s^2^(Fo^2^)+(0.2000P)^2^] where P=(Fo^2^+2Fc^2^)/3'
_refine_ls_weighting_scheme calc
_refine_ls_wR_factor_gt 0.3159
_refine_ls_wR_factor_ref 0.3200
_reflns_Friedel_coverage 0.000
_reflns_Friedel_fraction_full 0.000
_reflns_Friedel_fraction_max 0.000
_reflns_number_gt 8363
_reflns_number_total 8874
_reflns_threshold_expression 'I > 2\s(I)'
_cod_data_source_file cm6b01322_si_004.cif
_cod_data_source_block dia-nh3-sr
_cod_original_sg_symbol_H-M 'P 21'
_cod_database_code 4003244
_shelx_space_group_comment
;
The symmetry employed for this shelxl refinement is uniquely defined
by the following loop, which should always be used as a source of
symmetry information in preference to the above space-group names.
They are only intended as comments.
;
_shelx_estimated_absorpt_t_min 0.989
_shelx_estimated_absorpt_t_max 0.998
_shelxl_version_number 2013-4

loop_
_space_group_symop_operation_xyz
'x, y, z'
'-x, y+1/2, -z'

loop_
_atom_site_label
_atom_site_type_symbol
_atom_site_fract_x
_atom_site_fract_y
_atom_site_fract_z
_atom_site_U_iso_or_equiv
_atom_site_adp_type
_atom_site_occupancy
_atom_site_site_symmetry_order
_atom_site_calc_flag
_atom_site_refinement_flags_posn
_atom_site_refinement_flags_adp
O1 O 1.1654(3) 0.7969(10) 1.4964(3) 0.034(2) Uani 1 1 d . U
O2 O 1.1354(3) 0.5992(9) 1.5108(3) 0.034(2) Uani 1 1 d . U
O3 O 1.2387(3) 0.4402(11) 1.4431(3) 0.038(2) Uani 1 1 d . U
N1 N 1.2197(3) 0.6441(12) 1.4660(3) 0.034(3) Uani 1 1 d . U
H1A H 1.2196 0.7346 1.4654 0.041 Uiso 1 1 calc R U
N2 N 1.3106(3) 0.5877(14) 1.4423(3) 0.043(3) Uani 1 1 d . U
H2A H 1.3203 0.5930 1.4685 0.065 Uiso 1 1 calc R U
H2B H 1.3292 0.6296 1.4323 0.065 Uiso 1 1 calc R U
H2C H 1.3077 0.4978 1.4350 0.065 Uiso 1 1 calc R U
C1 C 1.1632(4) 0.6680(15) 1.4982(4) 0.027(3) Uani 1 1 d . U
C2 C 1.1971(4) 0.5717(15) 1.4881(4) 0.030(3) Uani 1 1 d . U
H2D H 1.1822 0.4907 1.4728 0.036 Uiso 1 1 calc R U
C3 C 1.2410(4) 0.5717(16) 1.4465(4) 0.030(3) Uani 1 1 d . U
C4 C 1.2693(4) 0.6569(17) 1.4279(4) 0.040(3) Uani 1 1 d . U
H4A H 1.2716 0.7546 1.4372 0.048 Uiso 1 1 calc R U
C5 C 1.2283(4) 0.5185(14) 1.5282(4) 0.026(3) Uani 1 1 d . U
H5A H 1.2117 0.4659 1.5416 0.031 Uiso 1 1 calc R U
H5B H 1.2488 0.4539 1.5229 0.031 Uiso 1 1 calc R U
C6 C 1.2529(4) 0.6306(14) 1.5554(4) 0.034(3) Uani 1 1 d . U
H6A H 1.2674 0.6899 1.5414 0.041 Uiso 1 1 calc R U
H6B H 1.2329 0.6891 1.5635 0.041 Uiso 1 1 calc R U
C7 C 1.2853(5) 0.5712(16) 1.5908(4) 0.041(3) Uani 1 1 d . U
H7A H 1.3076 0.5238 1.5830 0.049 Uiso 1 1 calc R U
H7B H 1.2714 0.5019 1.6027 0.049 Uiso 1 1 calc R U
C8 C 1.3062(5) 0.6870(19) 1.6216(4) 0.056(4) Uani 1 1 d . U
H8A H 1.3198 0.7561 1.6095 0.068 Uiso 1 1 calc R U
H8B H 1.2836 0.7344 1.6291 0.068 Uiso 1 1 calc R U
C9 C 1.3395(5) 0.6307(15) 1.6585(4) 0.046(3) Uani 1 1 d . U
C10 C 1.3282(6) 0.611(2) 1.6922(5) 0.066(5) Uani 1 1 d . U
H10 H 1.2994 0.6201 1.6907 0.080 Uiso 1 1 calc R U
C11 C 1.3594(6) 0.576(2) 1.7299(6) 0.078(5) Uani 1 1 d . U
H11 H 1.3535 0.5810 1.7537 0.094 Uiso 1 1 calc R U
C12 C 1.3971(7) 0.538(3) 1.7271(7) 0.110(8) Uani 1 1 d . U
H12 H 1.4176 0.5085 1.7504 0.132 Uiso 1 1 calc R U
C13 C 1.4105(6) 0.535(4) 1.6917(7) 0.136(12) Uani 1 1 d . U
H13 H 1.4374 0.5055 1.6911 0.163 Uiso 1 1 calc R U
C14 C 1.3763(6) 0.584(2) 1.6582(6) 0.083(6) Uani 1 1 d . U
H14 H 1.3812 0.5817 1.6339 0.099 Uiso 1 1 calc R U
C15 C 1.2534(6) 0.6524(18) 1.3824(4) 0.055(4) Uani 1 1 d . U
H15A H 1.2723 0.7098 1.3726 0.066 Uiso 1 1 calc R U
H15B H 1.2552 0.5564 1.3738 0.066 Uiso 1 1 calc R U
C16 C 1.2084(6) 0.7034(19) 1.3651(5) 0.079(5) Uani 1 1 d . U
H16A H 1.2040 0.7884 1.3784 0.095 Uiso 1 1 calc R U
H16B H 1.1881 0.6325 1.3677 0.095 Uiso 1 1 calc R U
C17 C 1.2018(9) 0.736(3) 1.3181(6) 0.115(9) Uani 1 1 d . U
H17A H 1.2146 0.8265 1.3164 0.138 Uiso 1 1 calc R U
H17B H 1.2181 0.6657 1.3090 0.138 Uiso 1 1 calc R U
C18 C 1.1630(8) 0.736(3) 1.2941(5) 0.116(8) Uani 1 1 d . U
H18A H 1.1454 0.7929 1.3056 0.140 Uiso 1 1 calc R U
H18B H 1.1520 0.6408 1.2919 0.140 Uiso 1 1 calc R U
C19 C 1.1574(6) 0.789(2) 1.2543(5) 0.075(5) Uani 1 1 d . U
C20 C 1.1482(7) 0.929(2) 1.2437(6) 0.085(5) Uani 1 1 d . U
H20 H 1.1456 0.9948 1.2621 0.102 Uiso 1 1 calc R U
C21 C 1.1429(6) 0.970(2) 1.2052(5) 0.076(5) Uani 1 1 d . U
H21 H 1.1340 1.0617 1.1979 0.091 Uiso 1 1 calc R U
C22 C 1.1498(5) 0.885(2) 1.1784(5) 0.060(4) Uani 1 1 d . U
H22 H 1.1475 0.9191 1.1534 0.072 Uiso 1 1 calc R U
C23 C 1.1604(6) 0.748(2) 1.1878(5) 0.072(5) Uani 1 1 d . U
H23 H 1.1648 0.6872 1.1691 0.086 Uiso 1 1 calc R U
C24 C 1.1645(8) 0.700(2) 1.2258(6) 0.090(6) Uani 1 1 d . U
H24 H 1.1721 0.6066 1.2322 0.108 Uiso 1 1 calc R U
O4 O 1.1393(3) 0.7318(10) 1.0778(3) 0.037(2) Uani 1 1 d . U
O5 O 0.9978(3) 0.9046(9) 0.9956(3) 0.035(2) Uani 1 1 d . U
O6 O 1.1009(3) 0.5404(10) 1.0563(3) 0.036(2) Uani 1 1 d . U
N3 N 1.0263(3) 0.6952(11) 1.0189(3) 0.033(3) Uani 1 1 d . U
H3A H 1.0248 0.6051 1.0165 0.040 Uiso 1 1 calc R U
N4 N 0.9188(3) 0.7672(12) 0.9797(3) 0.039(3) Uani 1 1 d . U
H4B H 0.9202 0.7395 1.0038 0.059 Uiso 1 1 calc R U
H4C H 0.8944 0.7363 0.9624 0.059 Uiso 1 1 calc R U
H4D H 0.9196 0.8608 0.9788 0.059 Uiso 1 1 calc R U
C25 C 1.1029(4) 0.6660(15) 1.0612(4) 0.030(3) Uani 1 1 d . U
C26 C 1.0643(4) 0.7630(15) 1.0503(4) 0.033(3) Uani 1 1 d . U
H26A H 1.0721 0.8505 1.0397 0.039 Uiso 1 1 calc R U
C27 C 0.9963(4) 0.7738(14) 0.9958(4) 0.024(3) Uani 1 1 d . U
C28 C 0.9571(4) 0.7073(15) 0.9694(4) 0.034(3) Uani 1 1 d . U
H28A H 0.9586 0.6061 0.9749 0.041 Uiso 1 1 calc R U
C29 C 0.9510(4) 0.7279(15) 0.9250(4) 0.032(3) Uani 1 1 d . U
H29A H 0.9254 0.6767 0.9099 0.038 Uiso 1 1 calc R U
H29B H 0.9459 0.8269 0.9187 0.038 Uiso 1 1 calc R U
C30 C 0.9882(4) 0.6803(15) 0.9127(4) 0.032(3) Uani 1 1 d . U
H30A H 0.9960 0.5851 0.9220 0.038 Uiso 1 1 calc R U
H30B H 1.0128 0.7406 0.9247 0.038 Uiso 1 1 calc R U
C31 C 0.9778(4) 0.6839(14) 0.8690(4) 0.036(3) Uani 1 1 d . U
H31A H 0.9698 0.7794 0.8600 0.043 Uiso 1 1 calc R U
H31B H 0.9529 0.6244 0.8574 0.043 Uiso 1 1 calc R U
C32 C 1.0152(4) 0.6352(17) 0.8536(4) 0.041(3) Uani 1 1 d . U
H32A H 1.0407 0.6921 0.8655 0.049 Uiso 1 1 calc R U
H32B H 1.0224 0.5378 0.8610 0.049 Uiso 1 1 calc R U
C33 C 1.0013(4) 0.6499(16) 0.8088(4) 0.044(3) Uani 1 1 d . U
C34 C 1.0131(4) 0.7704(16) 0.7940(4) 0.041(3) Uani 1 1 d . U
H34 H 1.0303 0.8381 0.8104 0.049 Uiso 1 1 calc R U
C35 C 0.9974(6) 0.7882(18) 0.7508(5) 0.060(4) Uani 1 1 d . U
H35 H 1.0044 0.8688 0.7394 0.072 Uiso 1 1 calc R U
C36 C 0.9729(5) 0.6862(19) 0.7281(5) 0.055(4) Uani 1 1 d . U
H36 H 0.9621 0.6988 0.7009 0.066 Uiso 1 1 calc R U
C37 C 0.9642(6) 0.573(2) 0.7433(5) 0.068(5) Uani 1 1 d . U
H37 H 0.9494 0.5014 0.7267 0.081 Uiso 1 1 calc R U
C38 C 0.9766(7) 0.552(2) 0.7853(5) 0.076(6) Uani 1 1 d . U
H38 H 0.9677 0.4732 0.7959 0.091 Uiso 1 1 calc R U
C39 C 1.0525(4) 0.7969(14) 1.0868(4) 0.034(3) Uani 1 1 d . U
H39A H 1.0280 0.8606 1.0794 0.041 Uiso 1 1 calc R U
H39B H 1.0765 0.8469 1.1050 0.041 Uiso 1 1 calc R U
C40 C 1.0412(4) 0.6712(16) 1.1086(4) 0.041(3) Uani 1 1 d . U
H40A H 1.0656 0.6072 1.1166 0.049 Uiso 1 1 calc R U
H40B H 1.0169 0.6208 1.0909 0.049 Uiso 1 1 calc R U
C41 C 1.0295(5) 0.7215(15) 1.1459(4) 0.042(3) Uani 1 1 d . U
H41A H 1.0540 0.7700 1.1638 0.050 Uiso 1 1 calc R U
H41B H 1.0055 0.7868 1.1379 0.050 Uiso 1 1 calc R U
C42 C 1.0176(5) 0.5962(16) 1.1664(4) 0.048(4) Uani 1 1 d . U
H42A H 0.9906 0.5573 1.1495 0.058 Uiso 1 1 calc R U
H42B H 1.0396 0.5244 1.1699 0.058 Uiso 1 1 calc R U
C43 C 1.0128(5) 0.6276(17) 1.2053(5) 0.048(4) Uani 1 1 d . U
C44 C 1.0501(5) 0.6401(15) 1.2384(4) 0.046(3) Uani 1 1 d . U
H44 H 1.0775 0.6268 1.2365 0.055 Uiso 1 1 calc R U
C45 C 1.0437(6) 0.6744(17) 1.2755(5) 0.059(4) Uani 1 1 d . U
H45 H 1.0674 0.6797 1.2982 0.071 Uiso 1 1 calc R U
C46 C 1.0028(6) 0.6995(18) 1.2777(6) 0.066(4) Uani 1 1 d . U
H46 H 0.9995 0.7257 1.3016 0.079 Uiso 1 1 calc R U
C47 C 0.9687(6) 0.687(2) 1.2464(6) 0.073(5) Uani 1 1 d . U
H47 H 0.9415 0.7036 1.2487 0.087 Uiso 1 1 calc R U
C48 C 0.9720(5) 0.6500(17) 1.2109(5) 0.051(4) Uani 1 1 d . U
H48 H 0.9470 0.6390 1.1896 0.061 Uiso 1 1 calc R U
O7 O 1.1364(3) 0.3415(10) 1.5044(3) 0.041(2) Uani 1 1 d . U
O8 O 1.1027(3) 0.1453(11) 1.5023(3) 0.041(2) Uani 1 1 d . U
O9 O 1.0008(3) 0.4935(9) 1.5152(3) 0.041(2) Uani 1 1 d . U
N5 N 1.0319(3) 0.2873(11) 1.5108(3) 0.033(3) Uani 1 1 d . U
H5C H 1.0275 0.2006 1.5037 0.040 Uiso 1 1 calc R U
N6 N 0.9243(3) 0.3661(13) 1.5025(4) 0.048(3) Uani 1 1 d . U
H6C H 0.9379 0.4341 1.5189 0.073 Uiso 1 1 calc R U
H6D H 0.9152 0.3008 1.5158 0.073 Uiso 1 1 calc R U
H6E H 0.9019 0.4022 1.4838 0.073 Uiso 1 1 calc R U
C49 C 1.1069(4) 0.2731(15) 1.5101(4) 0.031(3) Uani 1 1 d . U
C50 C 1.0757(4) 0.3386(16) 1.5296(4) 0.033(3) Uani 1 1 d . U
H50A H 1.0760 0.4410 1.5264 0.039 Uiso 1 1 calc R U
C51 C 0.9990(5) 0.3751(16) 1.5048(4) 0.034(3) Uani 1 1 d . U
C52 C 0.9540(4) 0.3026(15) 1.4844(4) 0.039(3) Uani 1 1 d . U
H52A H 0.9556 0.2002 1.4879 0.046 Uiso 1 1 calc R U
C53 C 1.0929(4) 0.3040(15) 1.5732(4) 0.036(3) Uani 1 1 d . U
H53A H 1.0719 0.3350 1.5855 0.044 Uiso 1 1 calc R U
H53B H 1.0954 0.2025 1.5761 0.044 Uiso 1 1 calc R U
C54 C 1.1356(5) 0.3680(16) 1.5951(4) 0.042(3) Uani 1 1 d . U
H54A H 1.1557 0.3474 1.5809 0.051 Uiso 1 1 calc R U
H54B H 1.1465 0.3236 1.6207 0.051 Uiso 1 1 calc R U
C55 C 1.1345(4) 0.5283(14) 1.6009(4) 0.034(3) Uani 1 1 d . U
H55A H 1.1144 0.5501 1.6150 0.041 Uiso 1 1 calc R U
H55B H 1.1243 0.5740 1.5754 0.041 Uiso 1 1 calc R U
C56 C 1.1804(5) 0.5873(17) 1.6245(6) 0.065(5) Uani 1 1 d . U
H56A H 1.1924 0.5314 1.6482 0.078 Uiso 1 1 calc R U
H56B H 1.1994 0.5774 1.6085 0.078 Uiso 1 1 calc R U
C57 C 1.1796(5) 0.7422(16) 1.6363(5) 0.048(4) Uani 1 1 d . U
C58 C 1.1786(4) 0.8455(17) 1.6078(5) 0.046(3) Uani 1 1 d . U
H58 H 1.1800 0.8182 1.5833 0.055 Uiso 1 1 calc R U
C59 C 1.1757(5) 0.9818(17) 1.6154(5) 0.055(4) Uani 1 1 d . U
H59 H 1.1754 1.0490 1.5964 0.066 Uiso 1 1 calc R U
C60 C 1.1729(5) 1.0237(16) 1.6522(5) 0.056(4) Uani 1 1 d . U
H60 H 1.1700 1.1179 1.6579 0.067 Uiso 1 1 calc R U
C61 C 1.1747(6) 0.9211(17) 1.6791(5) 0.063(4) Uani 1 1 d . U
H61 H 1.1742 0.9476 1.7040 0.076 Uiso 1 1 calc R U
C62 C 1.1774(4) 0.7810(15) 1.6715(5) 0.043(2) Uani 1 1 d . U
H62 H 1.1776 0.7139 1.6905 0.052 Uiso 1 1 calc R U
C63 C 0.9400(4) 0.3444(16) 1.4402(4) 0.043(2) Uani 1 1 d . U
H63A H 0.9095 0.3230 1.4287 0.052 Uiso 1 1 calc R U
H63B H 0.9432 0.4455 1.4386 0.052 Uiso 1 1 calc R U
C64 C 0.9639(5) 0.2750(16) 1.4160(5) 0.056(4) Uani 1 1 d . U
H64A H 0.9941 0.3011 1.4264 0.068 Uiso 1 1 calc R U
H64B H 0.9621 0.1738 1.4187 0.068 Uiso 1 1 calc R U
C65 C 0.9481(6) 0.311(2) 1.3732(5) 0.077(5) Uani 1 1 d . U
H65A H 0.9171 0.2955 1.3638 0.092 Uiso 1 1 calc R U
H65B H 0.9529 0.4106 1.3706 0.092 Uiso 1 1 calc R U
C66 C 0.9666(7) 0.236(3) 1.3472(6) 0.105(5) Uani 1 1 d . U
H66A H 0.9978 0.2441 1.3574 0.126 Uiso 1 1 calc R U
H66B H 0.9572 0.2811 1.3215 0.126 Uiso 1 1 calc R U
C67 C 0.9547(5) 0.0838(16) 1.3423(4) 0.103(6) Uani 1 1 d G U
C68 C 0.9822(4) -0.0191(19) 1.3642(3) 0.108(6) Uani 1 1 d G U
H68 H 1.0091 0.0060 1.3815 0.130 Uiso 1 1 calc R U
C69 C 0.9695(5) -0.1595(18) 1.3604(4) 0.114(7) Uani 1 1 d G U
H69 H 0.9879 -0.2283 1.3751 0.136 Uiso 1 1 calc R U
C70 C 0.9294(5) -0.1969(15) 1.3346(4) 0.117(7) Uani 1 1 d G U
H70 H 0.9209 -0.2908 1.3320 0.140 Uiso 1 1 calc R U
C71 C 0.9019(4) -0.0940(19) 1.3126(3) 0.115(6) Uani 1 1 d G U
H71 H 0.8750 -0.1191 1.2953 0.138 Uiso 1 1 calc R U
C72 C 0.9146(5) 0.0463(17) 1.3165(3) 0.115(7) Uani 1 1 d G U
H72 H 0.8962 0.1152 1.3018 0.138 Uiso 1 1 calc R U
O10 O 1.3636(3) 0.1092(10) 1.4272(3) 0.038(2) Uani 1 1 d . U
O11 O 1.3343(3) 0.2958(11) 1.4442(3) 0.043(2) Uani 1 1 d . U
O12 O 1.2388(3) -0.0655(10) 1.4617(3) 0.041(2) Uani 1 1 d . U
N7 N 1.2668(3) 0.1451(13) 1.4531(3) 0.035(3) Uani 1 1 d . U
H7C H 1.2680 0.2341 1.4578 0.042 Uiso 1 1 calc R U
N8 N 1.1676(3) 0.0807(13) 1.4677(4) 0.044(3) Uani 1 1 d . U
H8C H 1.1580 0.1098 1.4428 0.066 Uiso 1 1 calc R U
H8D H 1.1504 0.1132 1.4806 0.066 Uiso 1 1 calc R U
H8E H 1.1678 -0.0129 1.4683 0.066 Uiso 1 1 calc R U
C73 C 1.3327(4) 0.1678(17) 1.4365(4) 0.032(3) Uani 1 1 d . U
C74 C 1.2924(4) 0.0910(15) 1.4319(4) 0.034(3) Uani 1 1 d . U
H74 H 1.3013 -0.0027 1.4431 0.041 Uiso 1 1 calc R U
C75 C 1.2400(4) 0.0658(16) 1.4668(4) 0.032(3) Uani 1 1 d . U
C76 C 1.2117(4) 0.1338(15) 1.4865(4) 0.036(3) Uani 1 1 d . U
H76A H 1.2122 0.2360 1.4829 0.043 Uiso 1 1 calc R U
C77 C 1.2664(5) 0.0654(14) 1.3881(4) 0.034(3) Uani 1 1 d . U
H77A H 1.2397 0.0167 1.3862 0.040 Uiso 1 1 calc R U
H77B H 1.2830 0.0068 1.3760 0.040 Uiso 1 1 calc R U
C78 C 1.2561(5) 0.2083(16) 1.3660(4) 0.047(4) Uani 1 1 d . U
H78A H 1.2450 0.2727 1.3816 0.057 Uiso 1 1 calc R U
H78B H 1.2827 0.2478 1.3641 0.057 Uiso 1 1 calc R U
C79 C 1.2235(5) 0.1989(15) 1.3248(4) 0.042(4) Uani 1 1 d . U
H79A H 1.2349 0.1378 1.3087 0.051 Uiso 1 1 calc R U
H79B H 1.1970 0.1574 1.3263 0.051 Uiso 1 1 calc R U
C80 C 1.2140(7) 0.3393(18) 1.3057(5) 0.080(6) Uani 1 1 d . U
H80A H 1.2409 0.3838 1.3064 0.096 Uiso 1 1 calc R U
H80B H 1.2006 0.3975 1.3209 0.096 Uiso 1 1 calc R U
C81 C 1.1848(4) 0.3346(16) 1.2636(4) 0.044(3) Uani 1 1 d . U
C82 C 1.2009(5) 0.337(2) 1.2338(5) 0.059(4) Uani 1 1 d . U
H82 H 1.2306 0.3310 1.2391 0.071 Uiso 1 1 calc R U
C83 C 1.1731(5) 0.3490(19) 1.1931(5) 0.061(4) Uani 1 1 d . U
H83 H 1.1846 0.3597 1.1725 0.073 Uiso 1 1 calc R U
C84 C 1.1285(5) 0.3436(15) 1.1860(4) 0.045(3) Uani 1 1 d . U
H84 H 1.1097 0.3434 1.1604 0.054 Uiso 1 1 calc R U
C85 C 1.1133(4) 0.3389(15) 1.2167(4) 0.042(3) Uani 1 1 d . U
H85 H 1.0835 0.3371 1.2114 0.050 Uiso 1 1 calc R U
C86 C 1.1381(4) 0.3367(13) 1.2540(4) 0.032(3) Uani 1 1 d . U
H86 H 1.1256 0.3364 1.2740 0.038 Uiso 1 1 calc R U
C87 C 1.2263(4) 0.0996(17) 1.5303(4) 0.041(3) Uani 1 1 d . U
H87A H 1.2228 -0.0006 1.5336 0.049 Uiso 1 1 calc R U
H87B H 1.2079 0.1489 1.5425 0.049 Uiso 1 1 calc R U
C88 C 1.2742(4) 0.1407(15) 1.5519(4) 0.039(3) Uani 1 1 d . U
H88A H 1.2930 0.0888 1.5406 0.046 Uiso 1 1 calc R U
H88B H 1.2782 0.2403 1.5482 0.046 Uiso 1 1 calc R U
C89 C 1.2867(5) 0.109(2) 1.5961(4) 0.055(4) Uani 1 1 d . U
H89A H 1.2837 0.0086 1.6001 0.066 Uiso 1 1 calc R U
H89B H 1.2677 0.1591 1.6076 0.066 Uiso 1 1 calc R U
C90 C 1.3343(4) 0.1546(17) 1.6166(4) 0.047(3) Uani 1 1 d . U
H90A H 1.3526 0.1097 1.6034 0.056 Uiso 1 1 calc R U
H90B H 1.3365 0.2556 1.6138 0.056 Uiso 1 1 calc R U
C91 C 1.3503(4) 0.1179(13) 1.6593(3) 0.065(4) Uani 1 1 d G U
C92 C 1.3747(4) -0.0040(13) 1.6704(4) 0.087(5) Uani 1 1 d G U
H92 H 1.3813 -0.0587 1.6515 0.104 Uiso 1 1 calc R U
C93 C 1.3892(4) -0.0442(14) 1.7098(4) 0.097(5) Uani 1 1 d G U
H93 H 1.4055 -0.1258 1.7173 0.117 Uiso 1 1 calc R U
C94 C 1.3794(5) 0.0374(17) 1.7381(3) 0.123(6) Uani 1 1 d G U
H94 H 1.3891 0.0105 1.7644 0.148 Uiso 1 1 calc R U
C95 C 1.3550(5) 0.1593(16) 1.7269(3) 0.102(5) Uani 1 1 d G U
H95 H 1.3484 0.2140 1.7458 0.123 Uiso 1 1 calc R U
C96 C 1.3405(4) 0.1995(12) 1.6876(4) 0.092(5) Uani 1 1 d G U
H96 H 1.3242 0.2811 1.6801 0.111 Uiso 1 1 calc R U
O13 O 1.3720(3) 0.2186(9) 1.0111(3) 0.035(2) Uani 1 1 d . U
O14 O 1.3975(3) 0.0208(10) 0.9971(3) 0.043(3) Uani 1 1 d . U
O15 O 1.4965(3) 0.3879(9) 0.9847(3) 0.0347(15) Uani 1 1 d . U
N9 N 1.4667(3) 0.1771(12) 0.9889(3) 0.0347(15) Uani 1 1 d . U
H9A H 1.4712 0.0897 0.9951 0.042 Uiso 1 1 calc R U
N10 N 1.5646(3) 0.2461(11) 0.9736(3) 0.0347(15) Uani 1 1 d . U
H10A H 1.5476 0.2272 0.9493 0.052 Uiso 1 1 calc R U
H10B H 1.5901 0.2048 0.9778 0.052 Uiso 1 1 calc R U
H10C H 1.5682 0.3387 0.9766 0.052 Uiso 1 1 calc R U
C97 C 1.3965(4) 0.1478(15) 0.9969(4) 0.029(3) Uani 1 1 d . U
C98 C 1.4233(4) 0.2302(15) 0.9762(4) 0.033(3) Uani 1 1 d . U
H98A H 1.4239 0.3294 0.9839 0.039 Uiso 1 1 calc R U
C99 C 1.4998(4) 0.2612(14) 0.9912(3) 0.027(3) Uani 1 1 d . U
C100 C 1.5445(4) 0.1928(15) 1.0019(4) 0.033(3) Uani 1 1 d . U
H10S H 1.5412 0.0904 0.9991 0.040 Uiso 1 1 calc R U
C101 C 1.4041(4) 0.2204(16) 0.9326(4) 0.035(3) Uani 1 1 d . U
H10D H 1.4073 0.1241 0.9249 0.042 Uiso 1 1 calc R U
H10E H 1.4209 0.2794 0.9209 0.042 Uiso 1 1 calc R U
C102 C 1.3563(4) 0.2619(15) 0.9144(4) 0.034(3) Uani 1 1 d . U
H10F H 1.3386 0.1928 0.9221 0.041 Uiso 1 1 calc R U
H10G H 1.3517 0.3521 0.9251 0.041 Uiso 1 1 calc R U
C103 C 1.3421(4) 0.2717(16) 0.8713(4) 0.039(3) Uani 1 1 d . U
H10H H 1.3452 0.1799 0.8606 0.046 Uiso 1 1 calc R U
H10I H 1.3611 0.3362 0.8636 0.046 Uiso 1 1 calc R U
C104 C 1.2952(4) 0.3218(15) 0.8526(4) 0.037(3) Uani 1 1 d . U
H10J H 1.2765 0.2602 0.8615 0.044 Uiso 1 1 calc R U
H10K H 1.2927 0.4155 0.8623 0.044 Uiso 1 1 calc R U
C105 C 1.2794(4) 0.3259(16) 0.8091(4) 0.039(3) Uani 1 1 d . U
C106 C 1.2737(5) 0.4510(15) 0.7897(5) 0.045(4) Uani 1 1 d . U
H106 H 1.2790 0.5346 0.8040 0.054 Uiso 1 1 calc R U
C107 C 1.2602(5) 0.4556(16) 0.7491(5) 0.051(4) Uani 1 1 d . U
H107 H 1.2594 0.5408 0.7361 0.062 Uiso 1 1 calc R U
C108 C 1.2476(5) 0.3325(17) 0.7277(5) 0.052(4) Uani 1 1 d . U
H108 H 1.2368 0.3368 0.7004 0.062 Uiso 1 1 calc R U
C109 C 1.2508(7) 0.2079(18) 0.7457(5) 0.080(6) Uani 1 1 d . U
H109 H 1.2436 0.1248 0.7313 0.096 Uiso 1 1 calc R U
C110 C 1.2661(5) 0.2074(16) 0.7884(5) 0.051(4) Uani 1 1 d . U
H110 H 1.2668 0.1230 0.8017 0.062 Uiso 1 1 calc R U
C111 C 1.5716(4) 0.2286(16) 1.0451(4) 0.044(4) Uani 1 1 d . U
H11A H 1.5736 0.3301 1.0482 0.053 Uiso 1 1 calc R U
H11B H 1.5567 0.1929 1.0628 0.053 Uiso 1 1 calc R U
C112 C 1.6168(5) 0.167(2) 1.0570(5) 0.063(4) Uani 1 1 d . U
H11C H 1.6333 0.2135 1.0422 0.075 Uiso 1 1 calc R U
H11D H 1.6152 0.0678 1.0505 0.075 Uiso 1 1 calc R U
C113 C 1.6404(6) 0.186(2) 1.1017(6) 0.086(6) Uani 1 1 d . U
H11E H 1.6215 0.1550 1.1163 0.104 Uiso 1 1 calc R U
H11F H 1.6659 0.1264 1.1095 0.104 Uiso 1 1 calc R U
C114 C 1.6538(5) 0.339(2) 1.1126(5) 0.060(4) Uani 1 1 d . U
H11G H 1.6681 0.3773 1.0948 0.072 Uiso 1 1 calc R U
H11H H 1.6286 0.3964 1.1106 0.072 Uiso 1 1 calc R U
C115 C 1.6839(5) 0.3405(17) 1.1539(4) 0.047(3) Uani 1 1 d . U
C116 C 1.7272(5) 0.339(2) 1.1641(6) 0.071(4) Uani 1 1 d . U
H116 H 1.7406 0.3399 1.1447 0.086 Uiso 1 1 calc R U
C117 C 1.7535(5) 0.337(2) 1.2063(7) 0.090(6) Uani 1 1 d . U
H117 H 1.7835 0.3368 1.2150 0.108 Uiso 1 1 calc R U
C118 C 1.7292(8) 0.336(2) 1.2311(6) 0.086(6) Uani 1 1 d . U
H118 H 1.7446 0.3383 1.2578 0.103 Uiso 1 1 calc R U
C119 C 1.6913(8) 0.333(2) 1.2232(6) 0.080(6) Uani 1 1 d . U
H119 H 1.6791 0.3265 1.2434 0.096 Uiso 1 1 calc R U
C120 C 1.6665(5) 0.337(2) 1.1870(5) 0.063(5) Uani 1 1 d . U
H120 H 1.6367 0.3382 1.1818 0.076 Uiso 1 1 calc R U
O16 O 1.3512(3) 0.6646(11) 1.0328(3) 0.048(3) Uani 1 1 d . U
O17 O 1.3801(3) 0.4722(9) 1.0161(3) 0.042(3) Uani 1 1 d . U
O18 O 1.2617(2) 0.3150(9) 1.0668(3) 0.033(2) Uani 1 1 d . U
N11 N 1.2886(3) 0.5148(12) 1.0508(3) 0.037(3) Uani 1 1 d . U
H11I H 1.2907 0.6046 1.0540 0.044 Uiso 1 1 calc R U
N12 N 1.1875(3) 0.4610(11) 1.0597(3) 0.031(3) Uani 1 1 d . U
H12A H 1.1864 0.3711 1.0662 0.047 Uiso 1 1 calc R U
H12B H 1.1833 0.4675 1.0339 0.047 Uiso 1 1 calc R U
H12C H 1.1671 0.5093 1.0658 0.047 Uiso 1 1 calc R U
C121 C 1.3508(4) 0.5368(17) 1.0263(4) 0.039(3) Uani 1 1 d . U
C122 C 1.3130(4) 0.4484(16) 1.0295(4) 0.040(3) Uani 1 1 d . U
H12K H 1.3256 0.3639 1.0444 0.048 Uiso 1 1 calc R U
C123 C 1.2621(4) 0.4435(15) 1.0664(4) 0.028(3) Uani 1 1 d . U
C124 C 1.2311(4) 0.5203(14) 1.0820(4) 0.027(3) Uani 1 1 d . U
H12L H 1.2318 0.6211 1.0763 0.032 Uiso 1 1 calc R U
C125 C 1.2836(4) 0.3972(14) 0.9893(4) 0.040(3) Uani 1 1 d . U
H12P H 1.3000 0.3371 0.9774 0.048 Uiso 1 1 calc R U
H12Q H 1.2603 0.3416 0.9931 0.048 Uiso 1 1 calc R U
C126 C 1.2645(5) 0.5199(17) 0.9615(5) 0.051(4) Uani 1 1 d . U
H12S H 1.2535 0.5906 0.9754 0.061 Uiso 1 1 calc R U
H12T H 1.2870 0.5629 0.9529 0.061 Uiso 1 1 calc R U
C127 C 1.2283(4) 0.4685(15) 0.9258(4) 0.036(3) Uani 1 1 d . U
H12E H 1.2057 0.4267 0.9344 0.044 Uiso 1 1 calc R U
H12F H 1.2392 0.3967 0.9122 0.044 Uiso 1 1 calc R U
C128 C 1.2096(5) 0.5900(15) 0.8976(4) 0.044(3) Uani 1 1 d . U
H12G H 1.1961 0.6563 0.9107 0.053 Uiso 1 1 calc R U
H12H H 1.2331 0.6386 0.8920 0.053 Uiso 1 1 calc R U
C129 C 1.1766(5) 0.5465(16) 0.8587(5) 0.048(3) Uani 1 1 d . U
C130 C 1.1858(5) 0.5371(16) 0.8255(5) 0.047(4) Uani 1 1 d . U
H130 H 1.2133 0.5617 0.8255 0.057 Uiso 1 1 calc R U
C131 C 1.1554(5) 0.4912(16) 0.7901(5) 0.049(4) Uani 1 1 d . U
H131 H 1.1629 0.4861 0.7672 0.059 Uiso 1 1 calc R U
C132 C 1.1157(5) 0.4551(17) 0.7896(5) 0.052(4) Uani 1 1 d . U
H132 H 1.0961 0.4193 0.7667 0.063 Uiso 1 1 calc R U
C133 C 1.1039(5) 0.4706(18) 0.8227(4) 0.054(4) Uani 1 1 d . U
H133 H 1.0753 0.4557 0.8212 0.065 Uiso 1 1 calc R U
C134 C 1.1330(5) 0.5075(17) 0.8578(4) 0.050(4) Uani 1 1 d . U
H134 H 1.1253 0.5078 0.8807 0.060 Uiso 1 1 calc R U
C135 C 1.2399(4) 0.4993(16) 1.1242(4) 0.038(3) Uani 1 1 d . U
H13A H 1.2346 0.4012 1.1286 0.046 Uiso 1 1 calc R U
H13B H 1.2194 0.5549 1.1325 0.046 Uiso 1 1 calc R U
C136 C 1.2854(4) 0.5367(18) 1.1510(4) 0.044(4) Uani 1 1 d . U
H13C H 1.2916 0.6338 1.1464 0.053 Uiso 1 1 calc R U
H13D H 1.3062 0.4777 1.1442 0.053 Uiso 1 1 calc R U
C137 C 1.2906(5) 0.517(2) 1.1954(5) 0.061(4) Uani 1 1 d . U
H13E H 1.2712 0.5812 1.2025 0.073 Uiso 1 1 calc R U
H13F H 1.2818 0.4218 1.1994 0.073 Uiso 1 1 calc R U
C138 C 1.3367(6) 0.541(3) 1.2233(4) 0.097(7) Uani 1 1 d D U
H13G H 1.3449 0.6385 1.2212 0.117 Uiso 1 1 calc R U
H13H H 1.3566 0.4815 1.2154 0.117 Uiso 1 1 calc R U
C139 C 1.3404(4) 0.509(2) 1.2670(3) 0.118(6) Uani 1 1 d DG U
C140 C 1.3437(6) 0.622(2) 1.2925(5) 0.139(7) Uani 1 1 d G U
H140 H 1.3446 0.7136 1.2836 0.167 Uiso 1 1 calc R U
C141 C 1.3455(5) 0.598(2) 1.3313(4) 0.137(7) Uani 1 1 d G U
H141 H 1.3476 0.6734 1.3484 0.165 Uiso 1 1 calc R U
C142 C 1.3441(5) 0.461(3) 1.3446(3) 0.140(7) Uani 1 1 d G U
H142 H 1.3453 0.4450 1.3706 0.168 Uiso 1 1 calc R U
C143 C 1.3408(6) 0.348(2) 1.3191(5) 0.147(7) Uani 1 1 d G U
H143 H 1.3399 0.2568 1.3280 0.176 Uiso 1 1 calc R U
C144 C 1.3390(6) 0.372(2) 1.2803(4) 0.140(7) Uani 1 1 d G U
H144 H 1.3369 0.2969 1.2632 0.167 Uiso 1 1 calc R U
O19 O 1.3987(3) 0.6626(10) 1.4485(3) 0.039(2) Uani 1 1 d . U
O20 O 1.3614(3) 0.8483(10) 1.4237(2) 0.034(2) Uani 1 1 d . U
O21 O 1.5014(3) 1.0270(11) 1.5065(3) 0.049(3) Uani 1 1 d . U
N13 N 1.4735(3) 0.8218(12) 1.4830(3) 0.034(3) Uani 1 1 d . U
H13I H 1.4741 0.7320 1.4862 0.040 Uiso 1 1 calc R U
N14 N 1.5802(3) 0.8873(13) 1.5207(4) 0.049(3) Uani 1 1 d . U
H14A H 1.5745 0.8786 1.4947 0.074 Uiso 1 1 calc R U
H14B H 1.6045 0.8414 1.5331 0.074 Uiso 1 1 calc R U
H14C H 1.5833 0.9779 1.5272 0.074 Uiso 1 1 calc R U
C145 C 1.3967(4) 0.7921(16) 1.4414(4) 0.033(3) Uani 1 1 d . U
C146 C 1.4367(4) 0.8877(14) 1.4523(4) 0.033(3) Uani 1 1 d . U
H146 H 1.4297 0.9781 1.4620 0.040 Uiso 1 1 calc R U
C147 C 1.5045(5) 0.8979(19) 1.5048(5) 0.045(3) Uani 1 1 d . U
C148 C 1.5435(4) 0.8262(14) 1.5324(4) 0.038(3) Uani 1 1 d . U
H148 H 1.5416 0.7254 1.5263 0.046 Uiso 1 1 calc R U
C149 C 1.4498(5) 0.9124(18) 1.4141(4) 0.050(4) Uani 1 1 d . U
H14P H 1.4271 0.9673 1.3958 0.061 Uiso 1 1 calc R U
H14Q H 1.4758 0.9691 1.4213 0.061 Uiso 1 1 calc R U
C150 C 1.4575(5) 0.7835(17) 1.3929(4) 0.046(3) Uani 1 1 d . U
H15C H 1.4816 0.7316 1.4104 0.056 Uiso 1 1 calc R U
H15D H 1.4323 0.7235 1.3869 0.056 Uiso 1 1 calc R U
C151 C 1.4665(6) 0.812(2) 1.3575(5) 0.070(5) Uani 1 1 d . U
H15E H 1.4922 0.8708 1.3637 0.084 Uiso 1 1 calc R U
H15F H 1.4428 0.8667 1.3404 0.084 Uiso 1 1 calc R U
C152 C 1.4735(9) 0.685(2) 1.3347(6) 0.098(6) Uani 1 1 d . U
H15G H 1.4490 0.6228 1.3312 0.118 Uiso 1 1 calc R U
H15H H 1.4988 0.6360 1.3512 0.118 Uiso 1 1 calc R U
C153 C 1.4795(4) 0.7071(16) 1.2938(3) 0.076(5) Uani 1 1 d G U
C154 C 1.4415(3) 0.721(2) 1.2625(4) 0.130(11) Uani 1 1 d G U
H154 H 1.4149 0.7157 1.2669 0.156 Uiso 1 1 calc R U
C155 C 1.4431(4) 0.744(2) 1.2246(3) 0.171(17) Uani 1 1 d G U
H155 H 1.4177 0.7537 1.2037 0.205 Uiso 1 1 calc R U
C156 C 1.4828(4) 0.7526(19) 1.2181(3) 0.090(6) Uani 1 1 d G U
H156 H 1.4839 0.7678 1.1927 0.108 Uiso 1 1 calc R U
C157 C 1.5208(3) 0.7383(17) 1.2493(4) 0.094(5) Uani 1 1 d G U
H157 H 1.5473 0.7440 1.2449 0.113 Uiso 1 1 calc R U
C158 C 1.5191(3) 0.7156(16) 1.2872(3) 0.080(5) Uani 1 1 d G U
H158 H 1.5445 0.7060 1.3082 0.096 Uiso 1 1 calc R U
C159 C 1.5505(5) 0.8432(17) 1.5753(5) 0.051(4) Uani 1 1 d . U
H15I H 1.5762 0.7906 1.5895 0.061 Uiso 1 1 calc R U
H15J H 1.5564 0.9417 1.5819 0.061 Uiso 1 1 calc R U
C160 C 1.5149(5) 0.7979(19) 1.5898(4) 0.053(4) Uani 1 1 d . U
H16C H 1.5046 0.7067 1.5786 0.063 Uiso 1 1 calc R U
H16D H 1.4912 0.8642 1.5806 0.063 Uiso 1 1 calc R U
C161 C 1.5282(5) 0.7876(19) 1.6356(5) 0.062(4) Uani 1 1 d . U
H16E H 1.5505 0.7166 1.6449 0.075 Uiso 1 1 calc R U
H16F H 1.5400 0.8770 1.6472 0.075 Uiso 1 1 calc R U
C162 C 1.4895(7) 0.749(3) 1.6488(6) 0.095(6) Uani 1 1 d . U
H16G H 1.4772 0.6601 1.6374 0.113 Uiso 1 1 calc R U
H16H H 1.4674 0.8213 1.6406 0.113 Uiso 1 1 calc R U
C163 C 1.5074(5) 0.7384(16) 1.6959(3) 0.081(5) Uani 1 1 d G U
C164 C 1.5264(5) 0.6190(13) 1.7166(4) 0.092(6) Uani 1 1 d G U
H164 H 1.5307 0.5396 1.7031 0.111 Uiso 1 1 calc R U
C165 C 1.5391(6) 0.6184(15) 1.7576(4) 0.106(7) Uani 1 1 d G U
H165 H 1.5518 0.5385 1.7715 0.127 Uiso 1 1 calc R U
C166 C 1.5327(7) 0.7372(19) 1.7778(3) 0.156(10) Uani 1 1 d G U
H166 H 1.5412 0.7368 1.8051 0.187 Uiso 1 1 calc R U
C167 C 1.5137(8) 0.8566(17) 1.7570(4) 0.163(11) Uani 1 1 d G U
H167 H 1.5094 0.9361 1.7705 0.196 Uiso 1 1 calc R U
C168 C 1.5010(7) 0.8572(14) 1.7161(4) 0.164(15) Uani 1 1 d G U
H168 H 1.4883 0.9371 1.7022 0.197 Uiso 1 1 calc R U
O22 O 1.1660(3) 1.1719(11) 1.0532(3) 0.044(2) Uani 1 1 d . U
O23 O 1.1346(3) 0.9908(10) 1.0707(3) 0.040(2) Uani 1 1 d . U
O24 O 1.2652(3) 0.8095(10) 1.0456(3) 0.043(2) Uani 1 1 d . U
N15 N 1.2342(3) 1.0194(11) 1.0507(3) 0.033(3) Uani 1 1 d . U
H15K H 1.2325 1.1084 1.0461 0.039 Uiso 1 1 calc R U
N16 N 1.3363(3) 0.9531(13) 1.0389(3) 0.041(3) Uani 1 1 d . U
H16I H 1.3340 0.8685 1.0487 0.062 Uiso 1 1 calc R U
H16J H 1.3508 1.0102 1.0583 0.062 Uiso 1 1 calc R U
H16K H 1.3503 0.9456 1.0213 0.062 Uiso 1 1 calc R U
C169 C 1.1667(4) 1.0434(17) 1.0645(4) 0.040(3) Uani 1 1 d . U
C170 C 1.2624(4) 0.9401(14) 1.0405(4) 0.034(3) Uani 1 1 d . U
C171 C 1.2074(4) 0.9548(15) 1.0691(5) 0.041(3) Uani 1 1 d . U
H171 H 1.1982 0.8641 1.0561 0.049 Uiso 1 1 calc R U
C172 C 1.2923(4) 1.0118(16) 1.0194(4) 0.038(3) Uani 1 1 d . U
H172 H 1.2925 1.1141 1.0230 0.045 Uiso 1 1 calc R U
C173 C 1.2290(5) 0.9272(18) 1.1120(5) 0.057(4) Uani 1 1 d . U
H17C H 1.2550 0.8726 1.1152 0.069 Uiso 1 1 calc R U
H17D H 1.2099 0.8718 1.1221 0.069 Uiso 1 1 calc R U
C174 C 1.2408(6) 1.0639(19) 1.1359(5) 0.064(4) Uani 1 1 d . U
H17E H 1.2595 1.1185 1.1251 0.077 Uiso 1 1 calc R U
H17F H 1.2145 1.1178 1.1319 0.077 Uiso 1 1 calc R U
C175 C 1.2625(8) 1.050(3) 1.1793(6) 0.117(8) Uani 1 1 d D U
H17G H 1.2762 1.1398 1.1885 0.140 Uiso 1 1 calc R U
H17H H 1.2399 1.0379 1.1913 0.140 Uiso 1 1 calc R U
C176 C 1.2948(10) 0.941(3) 1.1959(7) 0.149(11) Uani 1 1 d D U
H17I H 1.3191 0.9524 1.1860 0.178 Uiso 1 1 calc R U
H17J H 1.2823 0.8487 1.1880 0.178 Uiso 1 1 calc R U
C177 C 1.3103(5) 0.953(2) 1.2408(3) 0.122(6) Uani 1 1 d G U
C178 C 1.2848(4) 0.905(2) 1.2628(5) 0.129(6) Uani 1 1 d G U
H178 H 1.2568 0.8742 1.2502 0.155 Uiso 1 1 calc R U
C179 C 1.3010(6) 0.905(2) 1.3037(5) 0.130(6) Uani 1 1 d G U
H179 H 1.2840 0.8734 1.3185 0.156 Uiso 1 1 calc R U
C180 C 1.3428(6) 0.952(2) 1.3226(3) 0.132(6) Uani 1 1 d G U
H180 H 1.3537 0.9515 1.3500 0.158 Uiso 1 1 calc R U
C181 C 1.3684(5) 0.999(2) 1.3006(5) 0.122(6) Uani 1 1 d G U
H181 H 1.3963 1.0303 1.3132 0.147 Uiso 1 1 calc R U
C182 C 1.3521(5) 0.999(2) 1.2597(5) 0.127(6) Uani 1 1 d G U
H182 H 1.3692 1.0310 1.2450 0.153 Uiso 1 1 calc R U
C183 C 1.2779(5) 0.9763(17) 0.9760(4) 0.047(4) Uani 1 1 d . U
H18C H 1.2770 0.8748 0.9728 0.056 Uiso 1 1 calc R U
H18D H 1.2988 1.0130 0.9643 0.056 Uiso 1 1 calc R U
C184 C 1.2323(5) 1.0390(17) 0.9536(4) 0.046(3) Uani 1 1 d . U
H18E H 1.2113 0.9981 0.9645 0.055 Uiso 1 1 calc R U
H18F H 1.2329 1.1397 0.9583 0.055 Uiso 1 1 calc R U
C185 C 1.2181(4) 1.0130(17) 0.9100(4) 0.044(4) Uani 1 1 d . U
H18G H 1.2384 1.0577 0.8991 0.053 Uiso 1 1 calc R U
H18H H 1.2190 0.9125 0.9055 0.053 Uiso 1 1 calc R U
C186 C 1.1739(4) 1.0657(17) 0.8886(4) 0.044(3) Uani 1 1 d . U
H18I H 1.1733 1.1671 0.8915 0.052 Uiso 1 1 calc R U
H18J H 1.1536 1.0254 0.9004 0.052 Uiso 1 1 calc R U
C187 C 1.1595(4) 1.0299(16) 0.8453(5) 0.050(3) Uani 1 1 d . U
C188 C 1.1348(6) 0.9044(15) 0.8322(5) 0.055(4) Uani 1 1 d . U
H188 H 1.1283 0.8454 0.8503 0.066 Uiso 1 1 calc R U
C189 C 1.1214(5) 0.8729(19) 0.7943(5) 0.058(4) Uani 1 1 d . U
H189 H 1.1072 0.7877 0.7867 0.069 Uiso 1 1 calc R U
C190 C 1.1271(6) 0.957(2) 0.7664(5) 0.069(5) Uani 1 1 d . U
H190 H 1.1177 0.9308 0.7399 0.082 Uiso 1 1 calc R U
C191 C 1.1487(6) 1.090(2) 0.7794(6) 0.079(5) Uani 1 1 d . U
H191 H 1.1518 1.1548 0.7611 0.095 Uiso 1 1 calc R U
C192 C 1.1638(5) 1.1177(16) 0.8174(5) 0.045(3) Uani 1 1 d . U
H192 H 1.1782 1.2025 0.8253 0.055 Uiso 1 1 calc R U
C200 C 0.6202(5) 0.1537(19) 1.4580(5) 0.051(4) Uani 1 1 d . U
C201 C 0.6309(5) 0.305(2) 1.4634(5) 0.059(4) Uani 1 1 d . U
F1 F 0.6004(3) 0.3776(11) 1.4758(3) 0.076(3) Uani 1 1 d . U
F2 F 0.6319(3) 0.3730(11) 1.4303(3) 0.078(3) Uani 1 1 d . U
F3 F 0.6674(3) 0.3359(12) 1.4909(4) 0.091(3) Uani 1 1 d . U
O100 O 0.6476(3) 0.0782(13) 1.4797(3) 0.064(3) Uani 1 1 d . U
O101 O 0.5874(4) 0.1281(13) 1.4311(4) 0.071(3) Uani 1 1 d . U
C202 C 1.1228(7) 0.564(2) 0.9622(5) 0.065(4) Uani 1 1 d . U
C203 C 1.1288(6) 0.714(2) 0.9652(6) 0.072(4) Uani 1 1 d . U
F4 F 1.1272(5) 0.7888(12) 0.9319(4) 0.103(4) Uani 1 1 d . U
F5 F 1.1062(4) 0.7918(12) 0.9832(4) 0.100(4) Uani 1 1 d . U
F6 F 1.1734(4) 0.7449(17) 0.9891(4) 0.116(4) Uani 1 1 d . U
O102 O 1.0882(4) 0.5390(13) 0.9387(4) 0.071(3) Uani 1 1 d . U
O103 O 1.1485(4) 0.4757(15) 0.9829(3) 0.080(4) Uani 1 1 d . U
O300 O 1.4785(4) 0.0033(18) 0.8328(3) 0.095(5) Uani 1 1 d . .
O302 O 0.5619(3) 0.8663(12) 1.4423(3) 0.062(3) Uani 1 1 d . .
O301 O 0.9351(3) 0.7833(14) 1.0583(3) 0.071(3) Uani 1 1 d . .

loop_
_atom_site_aniso_label
_atom_site_aniso_U_11
_atom_site_aniso_U_22
_atom_site_aniso_U_33
_atom_site_aniso_U_23
_atom_site_aniso_U_13
_atom_site_aniso_U_12
O1 0.029(5) 0.025(5) 0.051(6) -0.002(4) 0.015(4) -0.002(4)
O2 0.012(4) 0.031(5) 0.065(5) 0.000(4) 0.020(4) 0.003(4)
O3 0.031(5) 0.037(6) 0.050(6) -0.006(5) 0.017(4) 0.004(5)
N1 0.037(6) 0.023(6) 0.048(7) -0.003(5) 0.020(5) -0.004(5)
N2 0.023(5) 0.053(7) 0.059(6) -0.001(5) 0.020(5) 0.001(5)
C1 0.016(7) 0.021(7) 0.040(8) -0.004(6) 0.004(5) -0.004(5)
C2 0.021(5) 0.029(5) 0.042(5) 0.004(4) 0.012(4) -0.001(4)
C3 0.023(7) 0.033(7) 0.035(7) -0.005(6) 0.008(5) 0.004(6)
C4 0.034(7) 0.044(8) 0.042(6) -0.001(7) 0.014(5) 0.014(6)
C5 0.024(5) 0.026(5) 0.034(4) -0.001(4) 0.017(4) 0.000(4)
C6 0.032(5) 0.028(5) 0.042(5) 0.001(4) 0.008(4) 0.001(4)
C7 0.040(3) 0.041(3) 0.041(3) 0.0004(11) 0.0130(14) -0.0003(11)
C8 0.038(8) 0.074(12) 0.049(7) -0.010(7) 0.002(6) 0.011(8)
C9 0.036(7) 0.029(9) 0.064(7) 0.007(7) 0.004(6) 0.009(7)
C10 0.050(9) 0.079(13) 0.065(8) 0.005(9) 0.012(6) 0.014(9)
C11 0.068(11) 0.088(14) 0.071(9) 0.015(11) 0.011(8) 0.014(11)
C12 0.077(12) 0.15(2) 0.084(11) 0.026(15) -0.001(10) 0.050(15)
C13 0.022(9) 0.26(4) 0.129(14) 0.09(2) 0.023(9) 0.042(14)
C14 0.048(10) 0.118(17) 0.080(10) 0.017(12) 0.017(8) 0.033(10)
C15 0.086(10) 0.041(10) 0.036(6) 0.002(7) 0.017(6) -0.002(8)
C16 0.082(10) 0.044(11) 0.070(8) 0.006(9) -0.033(8) -0.016(9)
C17 0.151(18) 0.079(15) 0.065(10) 0.012(11) -0.039(11) -0.034(15)
C18 0.126(15) 0.15(2) 0.046(8) -0.008(10) -0.009(9) -0.064(17)
C19 0.077(12) 0.108(11) 0.038(7) -0.011(7) 0.014(8) -0.026(11)
C20 0.099(15) 0.090(11) 0.062(9) -0.036(8) 0.020(11) -0.015(12)
C21 0.078(12) 0.060(11) 0.069(9) -0.016(7) -0.005(10) -0.003(10)
C22 0.041(9) 0.093(11) 0.050(9) 0.011(8) 0.019(8) 0.009(10)
C23 0.087(13) 0.083(11) 0.050(8) -0.030(8) 0.027(10) 0.008(11)
C24 0.15(2) 0.040(10) 0.076(10) -0.004(7) 0.027(13) -0.020(11)
O4 0.019(5) 0.033(6) 0.060(6) 0.000(5) 0.013(4) 0.005(4)
O5 0.029(5) 0.016(5) 0.050(6) -0.003(4) -0.003(4) -0.008(4)
O6 0.027(5) 0.028(5) 0.047(6) -0.002(5) 0.003(4) 0.002(4)
N3 0.032(6) 0.005(6) 0.056(7) -0.004(5) 0.005(5) -0.007(5)
N4 0.021(5) 0.037(7) 0.052(7) 0.014(6) 0.002(5) 0.006(5)
C25 0.025(6) 0.018(7) 0.053(9) 0.004(6) 0.021(6) 0.001(5)
C26 0.016(6) 0.027(7) 0.049(7) 0.013(6) 0.003(5) 0.001(5)
C27 0.015(6) 0.006(6) 0.048(7) -0.001(6) 0.005(5) 0.003(5)
C28 0.031(5) 0.028(5) 0.040(5) 0.000(4) 0.007(4) -0.004(4)
C29 0.025(5) 0.025(5) 0.041(4) 0.005(4) 0.004(4) -0.011(4)
C30 0.028(5) 0.025(5) 0.042(5) 0.007(4) 0.010(4) -0.010(4)
C31 0.029(7) 0.017(8) 0.059(7) -0.007(7) 0.012(6) -0.006(6)
C32 0.031(5) 0.041(6) 0.050(5) -0.002(4) 0.014(4) -0.007(4)
C33 0.028(8) 0.038(8) 0.060(6) 0.003(6) 0.008(6) 0.009(6)
C34 0.021(8) 0.045(8) 0.066(7) -0.006(6) 0.027(7) 0.000(6)
C35 0.093(13) 0.043(9) 0.063(8) -0.005(7) 0.052(9) -0.009(8)
C36 0.059(10) 0.054(10) 0.060(9) -0.006(7) 0.030(8) 0.011(8)
C37 0.071(12) 0.061(11) 0.062(8) -0.005(8) 0.008(9) -0.021(10)
C38 0.102(15) 0.054(11) 0.059(7) -0.005(8) 0.007(10) -0.024(10)
C39 0.029(5) 0.031(5) 0.040(5) 0.000(4) 0.009(4) 0.006(4)
C40 0.029(8) 0.049(9) 0.038(7) -0.004(6) 0.000(6) -0.017(7)
C41 0.042(8) 0.028(8) 0.059(8) -0.008(6) 0.023(7) 0.007(7)
C42 0.053(9) 0.041(9) 0.050(7) 0.015(7) 0.015(6) 0.027(8)
C43 0.047(8) 0.043(10) 0.058(7) -0.009(7) 0.023(6) 0.001(8)
C44 0.053(7) 0.022(8) 0.066(7) 0.000(7) 0.024(6) -0.004(7)
C45 0.072(9) 0.044(10) 0.060(8) -0.010(8) 0.020(8) -0.018(9)
C46 0.090(10) 0.043(10) 0.082(10) 0.005(9) 0.053(8) 0.005(10)
C47 0.078(10) 0.081(14) 0.080(10) -0.001(11) 0.056(7) -0.002(11)
C48 0.048(7) 0.045(10) 0.067(8) 0.022(8) 0.029(7) 0.015(8)
O7 0.026(5) 0.035(6) 0.066(6) -0.004(5) 0.021(5) -0.005(4)
O8 0.040(3) 0.040(3) 0.044(3) -0.001(2) 0.015(2) 0.000(2)
O9 0.040(5) 0.010(5) 0.082(7) -0.006(5) 0.032(5) 0.000(4)
N5 0.021(5) 0.009(6) 0.079(8) -0.017(6) 0.029(5) -0.010(4)
N6 0.014(6) 0.032(7) 0.107(9) -0.022(7) 0.029(6) -0.002(5)
C49 0.022(5) 0.034(5) 0.037(5) -0.002(4) 0.010(4) 0.001(4)
C50 0.025(4) 0.037(5) 0.042(5) 0.002(4) 0.018(4) -0.004(4)
C51 0.029(4) 0.029(5) 0.045(5) -0.002(4) 0.016(4) 0.007(4)
C52 0.019(6) 0.026(8) 0.077(7) -0.005(7) 0.023(6) 0.007(5)
C53 0.040(7) 0.022(7) 0.055(6) 0.008(6) 0.026(5) 0.002(6)
C54 0.051(8) 0.044(7) 0.033(7) 0.001(7) 0.016(6) -0.003(7)
C55 0.029(7) 0.029(7) 0.042(8) 0.008(6) 0.009(6) -0.004(6)
C56 0.039(8) 0.033(7) 0.108(14) -0.017(7) 0.002(9) 0.010(7)
C57 0.043(9) 0.032(7) 0.062(9) -0.014(6) 0.006(8) -0.021(7)
C58 0.029(8) 0.040(7) 0.073(9) 0.001(6) 0.022(8) 0.014(8)
C59 0.055(10) 0.033(7) 0.067(9) -0.003(7) 0.005(8) -0.018(8)
C60 0.061(10) 0.017(7) 0.086(10) -0.004(6) 0.017(9) 0.001(8)
C61 0.088(12) 0.033(8) 0.071(10) 0.001(7) 0.029(10) 0.006(9)
C62 0.019(5) 0.029(5) 0.076(5) -0.005(5) 0.008(4) -0.007(5)
C63 0.019(5) 0.029(5) 0.076(5) -0.005(5) 0.008(4) -0.007(5)
C64 0.073(11) 0.021(9) 0.078(8) 0.002(7) 0.029(8) 0.018(8)
C65 0.068(11) 0.088(12) 0.087(9) 0.032(10) 0.042(9) 0.020(11)
C66 0.075(12) 0.174(13) 0.068(10) 0.032(13) 0.027(10) 0.072(12)
C67 0.127(14) 0.159(12) 0.038(10) 0.015(10) 0.048(9) 0.085(11)
C68 0.105(14) 0.168(14) 0.063(12) 0.031(13) 0.042(10) 0.070(12)
C69 0.114(14) 0.159(13) 0.082(15) 0.019(15) 0.052(10) 0.074(15)
C70 0.147(17) 0.142(15) 0.063(14) -0.009(11) 0.033(11) 0.084(13)
C71 0.130(15) 0.167(15) 0.060(12) 0.011(13) 0.047(10) 0.077(12)
C72 0.152(16) 0.137(12) 0.044(11) -0.010(12) 0.015(10) 0.105(13)
O10 0.028(5) 0.035(6) 0.054(6) -0.003(5) 0.016(4) -0.005(4)
O11 0.029(5) 0.040(6) 0.063(6) 0.007(5) 0.017(5) 0.006(5)
O12 0.035(5) 0.028(5) 0.075(7) -0.008(5) 0.041(5) -0.010(4)
N7 0.038(6) 0.033(7) 0.036(6) -0.010(5) 0.016(5) -0.005(5)
N8 0.021(5) 0.046(8) 0.064(7) -0.020(6) 0.011(5) 0.001(6)
C73 0.025(7) 0.035(8) 0.033(8) 0.009(7) 0.002(6) 0.008(6)
C74 0.020(7) 0.034(8) 0.047(7) -0.002(6) 0.008(5) 0.008(6)
C75 0.025(5) 0.032(5) 0.038(5) 0.000(4) 0.010(4) 0.002(4)
C76 0.021(6) 0.021(8) 0.067(7) 0.008(6) 0.015(5) 0.007(6)
C77 0.042(8) 0.023(7) 0.033(6) -0.002(5) 0.009(5) -0.007(6)
C78 0.056(9) 0.036(8) 0.049(7) 0.006(6) 0.016(6) 0.004(7)
C79 0.046(9) 0.026(8) 0.049(7) 0.009(6) 0.007(6) -0.013(7)
C80 0.120(13) 0.031(8) 0.056(7) -0.006(7) -0.020(8) 0.007(10)
C81 0.040(6) 0.034(9) 0.051(6) 0.014(7) 0.004(5) -0.023(7)
C82 0.027(7) 0.078(12) 0.072(7) 0.009(10) 0.017(6) -0.013(9)
C83 0.059(8) 0.073(12) 0.052(7) -0.026(9) 0.021(7) -0.028(10)
C84 0.053(7) 0.032(9) 0.039(7) 0.000(7) 0.000(6) 0.003(8)
C85 0.026(7) 0.030(8) 0.066(8) 0.007(8) 0.011(5) 0.003(7)
C86 0.047(6) 0.013(7) 0.047(6) 0.001(7) 0.031(6) 0.000(7)
C87 0.034(7) 0.048(10) 0.051(6) 0.000(7) 0.028(5) -0.016(7)
C88 0.051(7) 0.017(8) 0.050(6) 0.000(7) 0.019(5) -0.011(7)
C89 0.044(8) 0.069(12) 0.056(7) 0.010(9) 0.020(6) -0.002(8)
C90 0.044(7) 0.036(9) 0.058(6) -0.017(7) 0.013(6) -0.007(7)
C91 0.061(6) 0.063(6) 0.070(5) 0.003(4) 0.018(4) -0.011(5)
C92 0.056(11) 0.094(13) 0.100(9) 0.041(10) 0.010(9) -0.012(9)
C93 0.095(7) 0.092(7) 0.098(6) 0.013(5) 0.019(5) -0.004(5)
C94 0.123(8) 0.123(8) 0.122(8) 0.001(5) 0.037(5) -0.005(5)
C95 0.103(7) 0.110(7) 0.097(6) -0.004(5) 0.036(5) -0.007(5)
C96 0.078(13) 0.132(15) 0.065(8) -0.027(8) 0.021(9) -0.045(10)
O13 0.032(5) 0.025(5) 0.058(6) 0.007(4) 0.029(4) 0.003(4)
O14 0.035(5) 0.019(5) 0.084(7) 0.017(5) 0.031(5) 0.005(5)
O15 0.025(3) 0.021(4) 0.061(4) -0.002(3) 0.016(3) 0.000(3)
N9 0.025(3) 0.021(4) 0.061(4) -0.002(3) 0.016(3) 0.000(3)
N10 0.025(3) 0.021(4) 0.061(4) -0.002(3) 0.016(3) 0.000(3)
C97 0.027(7) 0.012(7) 0.055(8) 0.009(6) 0.020(6) -0.001(6)
C98 0.019(6) 0.029(8) 0.051(7) 0.000(6) 0.013(5) -0.008(6)
C99 0.027(4) 0.022(5) 0.033(5) -0.006(4) 0.012(4) 0.002(4)
C100 0.040(6) 0.017(8) 0.047(7) 0.001(6) 0.019(5) 0.006(6)
C101 0.023(6) 0.040(9) 0.054(6) 0.010(7) 0.029(5) 0.006(6)
C102 0.034(5) 0.030(5) 0.039(4) -0.005(4) 0.012(4) 0.009(4)
C103 0.040(5) 0.030(5) 0.045(5) -0.003(4) 0.012(4) 0.003(4)
C104 0.029(7) 0.023(8) 0.059(6) 0.010(6) 0.016(6) 0.002(6)
C105 0.039(8) 0.030(8) 0.052(6) 0.006(5) 0.020(6) 0.001(7)
C106 0.066(10) 0.016(7) 0.060(7) -0.003(6) 0.030(8) -0.022(7)
C107 0.078(11) 0.026(7) 0.059(8) 0.012(6) 0.035(8) 0.011(8)
C108 0.052(9) 0.038(8) 0.060(8) 0.002(6) 0.012(8) -0.011(8)
C109 0.127(17) 0.031(8) 0.065(8) -0.009(7) 0.003(11) -0.005(11)
C110 0.066(11) 0.015(7) 0.065(7) 0.010(6) 0.008(8) 0.013(7)
C111 0.036(7) 0.033(9) 0.053(6) 0.010(7) -0.002(6) -0.001(7)
C112 0.046(8) 0.058(11) 0.075(9) -0.012(8) 0.007(7) 0.010(8)
C113 0.068(11) 0.067(10) 0.083(10) 0.001(9) -0.035(9) 0.001(10)
C114 0.043(8) 0.073(10) 0.072(7) -0.012(8) 0.029(6) -0.025(9)
C115 0.047(3) 0.047(3) 0.048(3) -0.0001(11) 0.0149(14) 0.0004(11)
C116 0.051(7) 0.062(12) 0.110(10) -0.005(11) 0.038(7) 0.001(10)
C117 0.022(9) 0.066(13) 0.154(13) -0.006(15) -0.012(7) 0.011(10)
C118 0.104(12) 0.036(11) 0.088(11) 0.003(10) -0.010(10) -0.028(14)
C119 0.114(12) 0.072(14) 0.067(8) 0.016(11) 0.044(10) 0.058(15)
C120 0.041(9) 0.078(13) 0.077(8) -0.036(11) 0.027(7) -0.016(9)
O16 0.050(6) 0.038(6) 0.069(7) -0.001(5) 0.036(5) 0.005(5)
O17 0.047(6) 0.022(5) 0.078(7) 0.002(5) 0.049(5) -0.007(5)
O18 0.023(5) 0.020(5) 0.059(6) 0.006(4) 0.015(4) 0.006(4)
N11 0.041(7) 0.023(6) 0.048(7) -0.008(5) 0.018(5) -0.012(5)
N12 0.021(5) 0.022(7) 0.058(7) -0.004(5) 0.022(5) 0.002(5)
C121 0.014(7) 0.041(8) 0.061(9) 0.004(7) 0.010(6) 0.013(6)
C122 0.030(7) 0.044(9) 0.048(7) 0.001(6) 0.016(5) 0.007(6)
C123 0.023(5) 0.024(5) 0.036(5) -0.001(4) 0.006(4) 0.008(4)
C124 0.021(4) 0.019(5) 0.039(4) -0.004(4) 0.008(4) 0.004(4)
C125 0.033(8) 0.026(8) 0.058(7) -0.008(6) 0.012(6) -0.007(6)
C126 0.034(8) 0.048(9) 0.060(8) -0.003(7) 0.002(6) 0.003(7)
C127 0.024(7) 0.031(8) 0.059(8) -0.005(6) 0.018(5) 0.001(6)
C128 0.038(8) 0.023(8) 0.071(7) -0.004(6) 0.018(6) 0.012(6)
C129 0.052(7) 0.033(9) 0.057(7) 0.001(7) 0.015(6) 0.007(7)
C130 0.038(8) 0.042(10) 0.066(7) -0.001(8) 0.022(6) 0.002(7)
C131 0.065(9) 0.033(9) 0.051(7) 0.010(7) 0.021(7) -0.002(8)
C132 0.055(8) 0.045(10) 0.050(8) -0.002(8) 0.010(7) 0.001(8)
C133 0.054(4) 0.054(4) 0.054(4) 0.0001(11) 0.0173(16) 0.0003(11)
C134 0.065(8) 0.048(10) 0.046(7) 0.002(8) 0.032(6) -0.009(8)
C135 0.026(7) 0.031(8) 0.062(6) 0.008(7) 0.021(5) 0.005(6)
C136 0.018(6) 0.057(10) 0.058(6) -0.013(8) 0.014(5) 0.007(7)
C137 0.055(5) 0.066(6) 0.065(5) -0.003(5) 0.022(4) -0.003(5)
C138 0.063(10) 0.146(19) 0.077(7) -0.042(10) 0.013(8) -0.037(13)
C139 0.058(9) 0.225(18) 0.082(7) -0.032(9) 0.036(8) -0.047(14)
C140 0.090(11) 0.246(18) 0.102(10) -0.049(11) 0.060(11) -0.041(14)
C141 0.070(11) 0.256(19) 0.097(10) -0.035(13) 0.041(10) -0.020(15)
C142 0.080(11) 0.26(2) 0.085(11) -0.024(11) 0.027(10) 0.007(16)
C143 0.123(13) 0.243(19) 0.085(10) -0.009(11) 0.046(12) 0.014(16)
C144 0.110(13) 0.230(17) 0.080(9) -0.007(11) 0.032(11) 0.003(16)
O19 0.024(5) 0.028(5) 0.065(6) -0.002(5) 0.017(4) -0.008(4)
O20 0.016(5) 0.045(6) 0.045(5) 0.001(5) 0.015(4) 0.003(4)
O21 0.024(5) 0.030(5) 0.079(7) 0.002(5) -0.005(5) -0.005(4)
N13 0.026(4) 0.033(5) 0.040(4) -0.003(4) 0.009(3) 0.000(4)
N14 0.021(6) 0.039(8) 0.073(8) -0.005(6) -0.006(5) -0.011(5)
C145 0.023(6) 0.038(8) 0.040(8) -0.010(7) 0.011(6) 0.008(6)
C146 0.035(6) 0.010(7) 0.046(7) 0.009(6) 0.001(5) 0.000(5)
C147 0.031(7) 0.048(8) 0.055(8) -0.011(7) 0.010(5) -0.015(7)
C148 0.031(7) 0.012(7) 0.078(8) -0.013(7) 0.026(6) 0.004(6)
C149 0.036(8) 0.059(10) 0.052(7) 0.013(6) 0.006(6) -0.001(7)
C150 0.044(6) 0.046(6) 0.045(5) 0.005(4) 0.007(4) -0.011(4)
C151 0.084(12) 0.066(11) 0.073(10) 0.006(8) 0.042(10) -0.002(11)
C152 0.147(19) 0.073(13) 0.085(9) -0.018(10) 0.051(11) -0.013(14)
C153 0.076(9) 0.065(13) 0.095(9) -0.023(10) 0.039(7) -0.018(10)
C154 0.077(9) 0.23(3) 0.085(10) 0.003(17) 0.025(8) -0.081(18)
C155 0.097(10) 0.34(5) 0.086(11) -0.04(2) 0.049(10) -0.03(3)
C156 0.101(11) 0.093(16) 0.092(10) -0.030(12) 0.056(8) -0.007(12)
C157 0.095(7) 0.095(8) 0.099(7) -0.004(5) 0.041(5) 0.003(5)
C158 0.083(9) 0.057(12) 0.109(10) -0.019(11) 0.042(9) -0.010(10)
C159 0.037(8) 0.032(9) 0.071(7) 0.002(8) -0.002(6) -0.012(7)
C160 0.036(8) 0.058(11) 0.063(7) -0.015(8) 0.012(7) -0.010(8)
C161 0.046(9) 0.058(12) 0.074(8) -0.005(9) 0.006(7) -0.002(8)
C162 0.086(13) 0.126(18) 0.082(8) -0.015(10) 0.041(9) -0.021(13)
C163 0.073(12) 0.090(13) 0.080(8) -0.018(7) 0.023(9) 0.009(11)
C164 0.105(16) 0.067(12) 0.104(10) -0.021(9) 0.031(13) -0.006(11)
C165 0.14(2) 0.073(13) 0.102(10) 0.014(10) 0.035(14) -0.019(13)
C166 0.21(3) 0.15(2) 0.077(12) -0.015(10) 0.009(16) 0.06(2)
C167 0.24(3) 0.135(19) 0.085(10) -0.027(12) 0.014(17) 0.06(2)
C168 0.36(5) 0.051(13) 0.090(10) 0.002(10) 0.08(2) 0.022(18)
O22 0.042(3) 0.044(3) 0.047(3) 0.001(2) 0.015(2) 0.001(2)
O23 0.011(5) 0.036(6) 0.070(6) -0.008(5) 0.009(4) -0.005(4)
O24 0.038(6) 0.017(5) 0.083(7) -0.003(5) 0.029(5) 0.008(4)
N15 0.025(6) 0.014(6) 0.062(7) 0.008(5) 0.019(5) 0.006(5)
N16 0.031(6) 0.038(8) 0.056(7) -0.005(6) 0.015(5) -0.009(5)
C169 0.016(7) 0.050(9) 0.059(9) 0.006(7) 0.022(6) -0.004(6)
C170 0.035(7) 0.008(7) 0.065(9) -0.007(6) 0.024(7) -0.004(6)
C171 0.032(7) 0.018(7) 0.078(7) 0.003(7) 0.025(6) -0.007(5)
C172 0.034(5) 0.033(5) 0.048(5) 0.000(4) 0.015(4) 0.002(4)
C173 0.051(6) 0.058(6) 0.062(5) 0.011(4) 0.019(4) -0.008(5)
C174 0.076(12) 0.053(10) 0.060(7) 0.007(7) 0.018(8) 0.007(9)
C175 0.15(2) 0.131(19) 0.062(8) 0.013(10) 0.024(11) -0.043(14)
C176 0.19(3) 0.15(3) 0.079(9) 0.050(15) -0.001(11) -0.016(16)
C177 0.092(11) 0.179(17) 0.096(8) 0.001(11) 0.031(7) 0.007(12)
C178 0.104(12) 0.184(18) 0.104(9) -0.004(13) 0.039(9) 0.010(12)
C179 0.121(12) 0.176(17) 0.103(9) -0.014(13) 0.049(10) 0.005(13)
C180 0.126(12) 0.155(16) 0.112(11) -0.022(12) 0.035(9) 0.008(12)
C181 0.118(7) 0.123(8) 0.119(7) -0.003(5) 0.029(5) 0.000(5)
C182 0.109(11) 0.147(15) 0.117(9) -0.008(12) 0.023(9) -0.002(12)
C183 0.043(8) 0.039(9) 0.057(6) 0.005(7) 0.014(6) -0.011(7)
C184 0.042(5) 0.043(6) 0.051(5) -0.007(4) 0.014(4) 0.003(4)
C185 0.030(7) 0.044(9) 0.065(7) 0.015(8) 0.023(6) 0.021(7)
C186 0.031(5) 0.043(6) 0.057(5) 0.000(4) 0.014(4) 0.008(4)
C187 0.028(8) 0.040(9) 0.078(7) 0.011(6) 0.013(6) -0.001(6)
C188 0.089(12) 0.013(7) 0.064(8) -0.005(6) 0.024(9) 0.007(7)
C189 0.058(11) 0.045(10) 0.068(9) 0.001(7) 0.016(8) 0.018(8)
C190 0.089(13) 0.065(11) 0.049(9) -0.010(7) 0.017(9) -0.001(9)
C191 0.093(14) 0.052(10) 0.074(8) 0.015(9) 0.000(10) 0.008(9)
C192 0.038(9) 0.034(8) 0.069(7) -0.003(6) 0.022(7) 0.007(7)
C200 0.021(8) 0.065(7) 0.069(10) 0.005(7) 0.019(6) -0.011(6)
C201 0.051(9) 0.065(8) 0.066(9) -0.014(7) 0.024(7) -0.009(8)
F1 0.083(6) 0.070(7) 0.096(7) -0.007(6) 0.059(6) -0.003(5)
F2 0.101(7) 0.066(7) 0.092(6) -0.001(5) 0.064(6) -0.011(6)
F3 0.061(6) 0.064(7) 0.129(8) -0.008(6) 0.003(5) -0.014(5)
O100 0.039(7) 0.068(8) 0.076(8) -0.018(6) 0.005(5) 0.003(6)
O101 0.043(7) 0.073(8) 0.082(8) 0.002(7) -0.002(5) -0.017(6)
C202 0.068(11) 0.080(8) 0.039(10) -0.003(7) 0.006(8) 0.021(8)
C203 0.052(9) 0.090(9) 0.079(11) -0.002(8) 0.027(8) 0.006(9)
F4 0.161(11) 0.062(7) 0.108(7) -0.015(6) 0.073(7) -0.029(7)
F5 0.123(8) 0.075(8) 0.124(9) -0.009(7) 0.072(8) 0.005(7)
F6 0.068(6) 0.142(12) 0.143(10) -0.025(9) 0.039(6) -0.031(7)
O102 0.044(7) 0.077(8) 0.085(8) 0.019(7) 0.010(6) 0.008(6)
O103 0.064(8) 0.099(9) 0.062(8) -0.001(7) 0.000(6) 0.033(7)
O300 0.086(8) 0.155(14) 0.061(7) -0.044(9) 0.047(7) -0.002(9)
O302 0.039(6) 0.055(7) 0.096(8) -0.029(6) 0.028(6) 0.004(5)
O301 0.046(6) 0.098(9) 0.078(8) 0.007(7) 0.031(6) -0.019(6)

loop_
_atom_type_symbol
_atom_type_description
_atom_type_scat_dispersion_real
_atom_type_scat_dispersion_imag
_atom_type_scat_source
C C 0.0033 0.0016 'International Tables Vol C Tables 4.2.6.8 and 6.1.1.4'
H H 0.0000 0.0000 'International Tables Vol C Tables 4.2.6.8 and 6.1.1.4'
N N 0.0061 0.0033 'International Tables Vol C Tables 4.2.6.8 and 6.1.1.4'
O O 0.0106 0.0060 'International Tables Vol C Tables 4.2.6.8 and 6.1.1.4'
F F 0.0171 0.0103 'International Tables Vol C Tables 4.2.6.8 and 6.1.1.4'

loop_
_geom_angle_atom_site_label_1
_geom_angle_atom_site_label_2
_geom_angle_atom_site_label_3
_geom_angle
C3 N1 C2 119.6(12)
C3 N1 H1A 120.2
C2 N1 H1A 120.2
C4 N2 H2A 109.5
C4 N2 H2B 109.5
H2A N2 H2B 109.5
C4 N2 H2C 109.5
H2A N2 H2C 109.5
H2B N2 H2C 109.5
O1 C1 O2 125.0(12)
O1 C1 C2 121.0(12)
O2 C1 C2 113.9(12)
N1 C2 C5 111.4(10)
N1 C2 C1 112.0(11)
C5 C2 C1 106.4(10)
N1 C2 H2D 109.0
C5 C2 H2D 109.0
C1 C2 H2D 109.0
O3 C3 N1 122.8(13)
O3 C3 C4 120.8(12)
N1 C3 C4 116.4(13)
N2 C4 C3 103.3(11)
N2 C4 C15 109.2(11)
C3 C4 C15 113.3(12)
N2 C4 H4A 110.3
C3 C4 H4A 110.3
C15 C4 H4A 110.3
C6 C5 C2 115.4(11)
C6 C5 H5A 108.4
C2 C5 H5A 108.4
C6 C5 H5B 108.4
C2 C5 H5B 108.4
H5A C5 H5B 107.5
C7 C6 C5 112.1(12)
C7 C6 H6A 109.2
C5 C6 H6A 109.2
C7 C6 H6B 109.2
C5 C6 H6B 109.2
H6A C6 H6B 107.9
C6 C7 C8 111.8(12)
C6 C7 H7A 109.3
C8 C7 H7A 109.3
C6 C7 H7B 109.3
C8 C7 H7B 109.3
H7A C7 H7B 107.9
C9 C8 C7 113.6(14)
C9 C8 H8A 108.8
C7 C8 H8A 108.8
C9 C8 H8B 108.8
C7 C8 H8B 108.8
H8A C8 H8B 107.7
C14 C9 C10 117.9(15)
C14 C9 C8 122.0(16)
C10 C9 C8 119.5(14)
C9 C10 C11 122.8(16)
C9 C10 H10 118.6
C11 C10 H10 118.6
C12 C11 C10 113.0(19)
C12 C11 H11 123.5
C10 C11 H11 123.5
C11 C12 C13 127.7(19)
C11 C12 H12 116.1
C13 C12 H12 116.1
C14 C13 C12 110.6(17)
C14 C13 H13 124.7
C12 C13 H13 124.7
C9 C14 C13 126.0(19)
C9 C14 H14 117.0
C13 C14 H14 117.0
C16 C15 C4 112.8(14)
C16 C15 H15A 109.0
C4 C15 H15A 109.0
C16 C15 H15B 109.0
C4 C15 H15B 109.0
H15A C15 H15B 107.8
C15 C16 C17 106.1(18)
C15 C16 H16A 110.5
C17 C16 H16A 110.5
C15 C16 H16B 110.5
C17 C16 H16B 110.5
H16A C16 H16B 108.7
C18 C17 C16 118(2)
C18 C17 H17A 107.9
C16 C17 H17A 107.9
C18 C17 H17B 107.9
C16 C17 H17B 107.9
H17A C17 H17B 107.2
C17 C18 C19 116(2)
C17 C18 H18A 108.2
C19 C18 H18A 108.2
C17 C18 H18B 108.2
C19 C18 H18B 108.2
H18A C18 H18B 107.3
C20 C19 C24 116.7(18)
C20 C19 C18 123(2)
C24 C19 C18 120(2)
C21 C20 C19 119.2(18)
C21 C20 H20 120.4
C19 C20 H20 120.4
C22 C21 C20 124(2)
C22 C21 H21 118.2
C20 C21 H21 118.2
C21 C22 C23 119.2(17)
C21 C22 H22 120.4
C23 C22 H22 120.4
C22 C23 C24 119.6(17)
C22 C23 H23 120.2
C24 C23 H23 120.2
C23 C24 C19 121.4(19)
C23 C24 H24 119.3
C19 C24 H24 119.3
C27 N3 C26 119.9(11)
C27 N3 H3A 120.0
C26 N3 H3A 120.0
C28 N4 H4B 109.5
C28 N4 H4C 109.5
H4B N4 H4C 109.5
C28 N4 H4D 109.5
H4B N4 H4D 109.5
H4C N4 H4D 109.5
O6 C25 O4 122.5(12)
O6 C25 C26 124.5(12)
O4 C25 C26 113.0(12)
C39 C26 C25 109.1(11)
C39 C26 N3 110.9(10)
C25 C26 N3 110.5(11)
C39 C26 H26A 108.8
C25 C26 H26A 108.8
N3 C26 H26A 108.8
O5 C27 N3 123.7(12)
O5 C27 C28 116.9(12)
N3 C27 C28 119.3(12)
C27 C28 N4 107.3(11)
C27 C28 C29 114.2(11)
N4 C28 C29 110.6(10)
C27 C28 H28A 108.2
N4 C28 H28A 108.2
C29 C28 H28A 108.2
C30 C29 C28 114.4(11)
C30 C29 H29A 108.7
C28 C29 H29A 108.7
C30 C29 H29B 108.7
C28 C29 H29B 108.7
H29A C29 H29B 107.6
C29 C30 C31 111.6(10)
C29 C30 H30A 109.3
C31 C30 H30A 109.3
C29 C30 H30B 109.3
C31 C30 H30B 109.3
H30A C30 H30B 108.0
C30 C31 C32 114.8(11)
C30 C31 H31A 108.6
C32 C31 H31A 108.6
C30 C31 H31B 108.6
C32 C31 H31B 108.6
H31A C31 H31B 107.5
C33 C32 C31 109.7(11)
C33 C32 H32A 109.7
C31 C32 H32A 109.7
C33 C32 H32B 109.7
C31 C32 H32B 109.7
H32A C32 H32B 108.2
C38 C33 C34 121.7(15)
C38 C33 C32 121.1(15)
C34 C33 C32 117.1(13)
C33 C34 C35 117.0(14)
C33 C34 H34 121.5
C35 C34 H34 121.5
C36 C35 C34 119.4(15)
C36 C35 H35 120.3
C34 C35 H35 120.3
C37 C36 C35 121.1(17)
C37 C36 H36 119.4
C35 C36 H36 119.4
C36 C37 C38 122.0(17)
C36 C37 H37 119.0
C38 C37 H37 119.0
C33 C38 C37 118.5(17)
C33 C38 H38 120.7
C37 C38 H38 120.7
C26 C39 C40 116.2(12)
C26 C39 H39A 108.2
C40 C39 H39A 108.2
C26 C39 H39B 108.2
C40 C39 H39B 108.2
H39A C39 H39B 107.4
C39 C40 C41 110.9(12)
C39 C40 H40A 109.5
C41 C40 H40A 109.5
C39 C40 H40B 109.5
C41 C40 H40B 109.5
H40A C40 H40B 108.0
C42 C41 C40 110.1(12)
C42 C41 H41A 109.7
C40 C41 H41A 109.7
C42 C41 H41B 109.6
C40 C41 H41B 109.6
H41A C41 H41B 108.2
C43 C42 C41 114.8(13)
C43 C42 H42A 108.6
C41 C42 H42A 108.6
C43 C42 H42B 108.6
C41 C42 H42B 108.6
H42A C42 H42B 107.6
C44 C43 C48 117.7(14)
C44 C43 C42 119.2(13)
C48 C43 C42 123.0(14)
C43 C44 C45 117.0(14)
C43 C44 H44 121.5
C45 C44 H44 121.5
C46 C45 C44 121.0(16)
C46 C45 H45 119.5
C44 C45 H45 119.5
C47 C46 C45 120.7(17)
C47 C46 H46 119.6
C45 C46 H46 119.6
C46 C47 C48 121.7(17)
C46 C47 H47 119.2
C48 C47 H47 119.2
C47 C48 C43 121.8(16)
C47 C48 H48 119.1
C43 C48 H48 119.1
C51 N5 C50 119.5(12)
C51 N5 H5C 120.3
C50 N5 H5C 120.3
C52 N6 H6C 109.5
C52 N6 H6D 109.5
H6C N6 H6D 109.5
C52 N6 H6E 109.5
H6C N6 H6E 109.5
H6D N6 H6E 109.5
O7 C49 O8 120.9(12)
O7 C49 C50 121.8(13)
O8 C49 C50 117.2(12)
N5 C50 C53 113.0(10)
N5 C50 C49 110.4(11)
C53 C50 C49 107.3(11)
N5 C50 H50A 108.7
C53 C50 H50A 108.7
C49 C50 H50A 108.7
O9 C51 N5 126.2(14)
O9 C51 C52 120.7(12)
N5 C51 C52 112.9(12)
N6 C52 C63 108.9(11)
N6 C52 C51 105.4(11)
C63 C52 C51 106.9(11)
N6 C52 H52A 111.8
C63 C52 H52A 111.8
C51 C52 H52A 111.8
C54 C53 C50 115.4(11)
C54 C53 H53A 108.4
C50 C53 H53A 108.4
C54 C53 H53B 108.4
C50 C53 H53B 108.4
H53A C53 H53B 107.5
C53 C54 C55 114.5(12)
C53 C54 H54A 108.6
C55 C54 H54A 108.6
C53 C54 H54B 108.6
C55 C54 H54B 108.6
H54A C54 H54B 107.6
C54 C55 C56 111.5(12)
C54 C55 H55A 109.3
C56 C55 H55A 109.3
C54 C55 H55B 109.3
C56 C55 H55B 109.3
H55A C55 H55B 108.0
C57 C56 C55 113.1(13)
C57 C56 H56A 109.0
C55 C56 H56A 109.0
C57 C56 H56B 109.0
C55 C56 H56B 109.0
H56A C56 H56B 107.8
C62 C57 C58 119.6(14)
C62 C57 C56 122.2(16)
C58 C57 C56 118.0(15)
C59 C58 C57 121.1(16)
C59 C58 H58 119.4
C57 C58 H58 119.4
C58 C59 C60 119.8(16)
C58 C59 H59 120.1
C60 C59 H59 120.1
C61 C60 C59 117.4(15)
C61 C60 H60 121.3
C59 C60 H60 121.3
C60 C61 C62 123.3(17)
C60 C61 H61 118.3
C62 C61 H61 118.3
C57 C62 C61 118.7(16)
C57 C62 H62 120.6
C61 C62 H62 120.6
C64 C63 C52 116.0(12)
C64 C63 H63A 108.3
C52 C63 H63A 108.3
C64 C63 H63B 108.3
C52 C63 H63B 108.3
H63A C63 H63B 107.4
C65 C64 C63 114.9(13)
C65 C64 H64A 108.5
C63 C64 H64A 108.5
C65 C64 H64B 108.5
C63 C64 H64B 108.5
H64A C64 H64B 107.5
C66 C65 C64 117.9(16)
C66 C65 H65A 107.8
C64 C65 H65A 107.8
C66 C65 H65B 107.8
C64 C65 H65B 107.8
H65A C65 H65B 107.2
C65 C66 C67 114(2)
C65 C66 H66A 108.8
C67 C66 H66A 108.8
C65 C66 H66B 108.8
C67 C66 H66B 108.8
H66A C66 H66B 107.7
C68 C67 C72 120.0
C68 C67 C66 121.2(13)
C72 C67 C66 118.8(13)
C69 C68 C67 120.0
C69 C68 H68 120.0
C67 C68 H68 120.0
C68 C69 C70 120.0
C68 C69 H69 120.0
C70 C69 H69 120.0
C71 C70 C69 120.0
C71 C70 H70 120.0
C69 C70 H70 120.0
C70 C71 C72 120.0
C70 C71 H71 120.0
C72 C71 H71 120.0
C71 C72 C67 120.0
C71 C72 H72 120.0
C67 C72 H72 120.0
C75 N7 C74 123.9(12)
C75 N7 H7C 118.0
C74 N7 H7C 118.0
C76 N8 H8C 109.5
C76 N8 H8D 109.5
H8C N8 H8D 109.5
C76 N8 H8E 109.5
H8C N8 H8E 109.5
H8D N8 H8E 109.5
O11 C73 O10 119.9(13)
O11 C73 C74 119.1(12)
O10 C73 C74 120.3(13)
N7 C74 C73 115.3(12)
N7 C74 C77 112.1(11)
C73 C74 C77 112.1(11)
N7 C74 H74 105.4
C73 C74 H74 105.4
C77 C74 H74 105.4
O12 C75 N7 119.4(12)
O12 C75 C76 120.5(12)
N7 C75 C76 120.0(13)
N8 C76 C75 107.5(11)
N8 C76 C87 109.8(11)
C75 C76 C87 111.0(11)
N8 C76 H76A 109.5
C75 C76 H76A 109.5
C87 C76 H76A 109.5
C74 C77 C78 109.8(11)
C74 C77 H77A 109.7
C78 C77 H77A 109.7
C74 C77 H77B 109.7
C78 C77 H77B 109.7
H77A C77 H77B 108.2
C79 C78 C77 114.4(12)
C79 C78 H78A 108.7
C77 C78 H78A 108.7
C79 C78 H78B 108.7
C77 C78 H78B 108.7
H78A C78 H78B 107.6
C80 C79 C78 111.9(12)
C80 C79 H79A 109.2
C78 C79 H79A 109.2
C80 C79 H79B 109.2
C78 C79 H79B 109.2
H79A C79 H79B 107.9
C79 C80 C81 114.0(13)
C79 C80 H80A 108.7
C81 C80 H80A 108.7
C79 C80 H80B 108.7
C81 C80 H80B 108.7
H80A C80 H80B 107.6
C82 C81 C86 117.4(13)
C82 C81 C80 121.0(15)
C86 C81 C80 121.4(15)
C81 C82 C83 121.6(14)
C81 C82 H82 119.2
C83 C82 H82 119.2
C84 C83 C82 117.5(14)
C84 C83 H83 121.3
C82 C83 H83 121.3
C85 C84 C83 119.3(14)
C85 C84 H84 120.4
C83 C84 H84 120.4
C86 C85 C84 123.8(13)
C86 C85 H85 118.1
C84 C85 H85 118.1
C85 C86 C81 120.1(12)
C85 C86 H86 119.9
C81 C86 H86 119.9
C76 C87 C88 113.3(10)
C76 C87 H87A 108.9
C88 C87 H87A 108.9
C76 C87 H87B 108.9
C88 C87 H87B 108.9
H87A C87 H87B 107.7
C89 C88 C87 111.0(11)
C89 C88 H88A 109.4
C87 C88 H88A 109.4
C89 C88 H88B 109.4
C87 C88 H88B 109.4
H88A C88 H88B 108.0
C88 C89 C90 109.2(12)
C88 C89 H89A 109.8
C90 C89 H89A 109.8
C88 C89 H89B 109.8
C90 C89 H89B 109.8
H89A C89 H89B 108.3
C91 C90 C89 113.0(12)
C91 C90 H90A 109.0
C89 C90 H90A 109.0
C91 C90 H90B 109.0
C89 C90 H90B 109.0
H90A C90 H90B 107.8
C92 C91 C96 120.0
C92 C91 C90 118.2(10)
C96 C91 C90 121.8(10)
C93 C92 C91 120.0
C93 C92 H92 120.0
C91 C92 H92 120.0
C92 C93 C94 120.0
C92 C93 H93 120.0
C94 C93 H93 120.0
C93 C94 C95 120.0
C93 C94 H94 120.0
C95 C94 H94 120.0
C94 C95 C96 120.0
C94 C95 H95 120.0
C96 C95 H95 120.0
C95 C96 C91 120.0
C95 C96 H96 120.0
C91 C96 H96 120.0
C99 N9 C98 120.8(11)
C99 N9 H9A 119.6
C98 N9 H9A 119.6
C100 N10 H10A 109.5
C100 N10 H10B 109.5
H10A N10 H10B 109.5
C100 N10 H10C 109.5
H10A N10 H10C 109.5
H10B N10 H10C 109.5
O14 C97 O13 123.1(12)
O14 C97 C98 119.8(12)
O13 C97 C98 116.9(12)
N9 C98 C101 110.9(10)
N9 C98 C97 108.9(11)
C101 C98 C97 111.1(10)
N9 C98 H98A 108.6
C101 C98 H98A 108.6
C97 C98 H98A 108.6
O15 C99 N9 124.1(12)
O15 C99 C100 118.9(12)
N9 C99 C100 117.0(12)
N10 C100 C99 106.3(10)
N10 C100 C111 112.0(11)
C99 C100 C111 110.6(10)
N10 C100 H10S 109.3
C99 C100 H10S 109.3
C111 C100 H10S 109.3
C98 C101 C102 117.5(10)
C98 C101 H10D 107.9
C102 C101 H10D 107.9
C98 C101 H10E 107.9
C102 C101 H10E 107.9
H10D C101 H10E 107.2
C103 C102 C101 113.7(11)
C103 C102 H10F 108.8
C101 C102 H10F 108.8
C103 C102 H10G 108.8
C101 C102 H10G 108.8
H10F C102 H10G 107.7
C102 C103 C104 114.6(11)
C102 C103 H10H 108.6
C104 C103 H10H 108.6
C102 C103 H10I 108.6
C104 C103 H10I 108.6
H10H C103 H10I 107.6
C105 C104 C103 115.8(11)
C105 C104 H10J 108.3
C103 C104 H10J 108.3
C105 C104 H10K 108.3
C103 C104 H10K 108.3
H10J C104 H10K 107.4
C110 C105 C106 118.9(13)
C110 C105 C104 120.3(13)
C106 C105 C104 120.4(13)
C105 C106 C107 120.8(13)
C105 C106 H106 119.6
C107 C106 H106 119.6
C106 C107 C108 119.7(13)
C106 C107 H107 120.2
C108 C107 H107 120.1
C109 C108 C107 121.2(14)
C109 C108 H108 119.4
C107 C108 H108 119.4
C108 C109 C110 117.3(14)
C108 C109 H109 121.4
C110 C109 H109 121.4
C105 C110 C109 121.5(13)
C105 C110 H110 119.2
C109 C110 H110 119.2
C112 C111 C100 112.9(12)
C112 C111 H11A 109.0
C100 C111 H11A 109.0
C112 C111 H11B 109.0
C100 C111 H11B 109.0
H11A C111 H11B 107.8
C111 C112 C113 111.4(14)
C111 C112 H11C 109.3
C113 C112 H11C 109.3
C111 C112 H11D 109.3
C113 C112 H11D 109.3
H11C C112 H11D 108.0
C114 C113 C112 112.2(16)
C114 C113 H11E 109.2
C112 C113 H11E 109.2
C114 C113 H11F 109.2
C112 C113 H11F 109.2
H11E C113 H11F 107.9
C115 C114 C113 107.6(14)
C115 C114 H11G 110.2
C113 C114 H11G 110.2
C115 C114 H11H 110.2
C113 C114 H11H 110.2
H11G C114 H11H 108.5
C116 C115 C120 115.1(15)
C116 C115 C114 125.1(14)
C120 C115 C114 119.8(13)
C115 C116 C117 119.8(17)
C115 C116 H116 120.1
C117 C116 H116 120.1
C118 C117 C116 113.3(16)
C118 C117 H117 123.4
C116 C117 H117 123.4
C119 C118 C117 129(2)
C119 C118 H118 115.6
C117 C118 H118 115.6
C118 C119 C120 121(2)
C118 C119 H119 119.5
C120 C119 H119 119.5
C119 C120 C115 122.0(16)
C119 C120 H120 119.0
C115 C120 H120 119.0
C123 N11 C122 122.9(12)
C123 N11 H11I 118.6
C122 N11 H11I 118.6
C124 N12 H12A 109.5
C124 N12 H12B 109.5
H12A N12 H12B 109.5
C124 N12 H12C 109.5
H12A N12 H12C 109.5
H12B N12 H12C 109.5
O16 C121 O17 123.9(13)
O16 C121 C122 119.3(12)
O17 C121 C122 116.8(13)
N11 C122 C121 113.6(12)
N11 C122 C125 110.8(11)
C121 C122 C125 112.8(12)
N11 C122 H12K 106.4
C121 C122 H12K 106.4
C125 C122 H12K 106.4
O18 C123 N11 121.1(12)
O18 C123 C124 118.4(12)
N11 C123 C124 120.5(12)
C135 C124 C123 112.6(10)
C135 C124 N12 109.9(10)
C123 C124 N12 105.0(10)
C135 C124 H12L 109.7
C123 C124 H12L 109.7
N12 C124 H12L 109.7
C126 C125 C122 111.9(12)
C126 C125 H12P 109.2
C122 C125 H12P 109.2
C126 C125 H12Q 109.2
C122 C125 H12Q 109.2
H12P C125 H12Q 107.9
C127 C126 C125 110.4(12)
C127 C126 H12S 109.6
C125 C126 H12S 109.6
C127 C126 H12T 109.6
C125 C126 H12T 109.6
H12S C126 H12T 108.1
C126 C127 C128 110.7(12)
C126 C127 H12E 109.5
C128 C127 H12E 109.5
C126 C127 H12F 109.5
C128 C127 H12F 109.5
H12E C127 H12F 108.1
C129 C128 C127 114.6(12)
C129 C128 H12G 108.6
C127 C128 H12G 108.6
C129 C128 H12H 108.6
C127 C128 H12H 108.6
H12G C128 H12H 107.6
C130 C129 C134 117.4(14)
C130 C129 C128 122.9(14)
C134 C129 C128 119.6(13)
C129 C130 C131 122.3(14)
C129 C130 H130 118.8
C131 C130 H130 118.8
C132 C131 C130 119.7(15)
C132 C131 H131 120.1
C130 C131 H131 120.1
C131 C132 C133 120.0(15)
C131 C132 H132 120.0
C133 C132 H132 120.0
C134 C133 C132 121.6(15)
C134 C133 H133 119.2
C132 C133 H133 119.2
C133 C134 C129 118.5(14)
C133 C134 H134 120.8
C129 C134 H134 120.8
C124 C135 C136 116.7(11)
C124 C135 H13A 108.1
C136 C135 H13A 108.1
C124 C135 H13B 108.1
C136 C135 H13B 108.1
H13A C135 H13B 107.3
C135 C136 C137 112.4(11)
C135 C136 H13C 109.1
C137 C136 H13C 109.1
C135 C136 H13D 109.1
C137 C136 H13D 109.1
H13C C136 H13D 107.9
C138 C137 C136 114.3(13)
C138 C137 H13E 108.7
C136 C137 H13E 108.7
C138 C137 H13F 108.7
C136 C137 H13F 108.7
H13E C137 H13F 107.6
C137 C138 C139 111.7(13)
C137 C138 H13G 109.3
C139 C138 H13G 109.3
C137 C138 H13H 109.3
C139 C138 H13H 109.3
H13G C138 H13H 107.9
C140 C139 C144 120.0
C140 C139 C138 118.3(15)
C144 C139 C138 121.7(15)
C141 C140 C139 120.0
C141 C140 H140 120.0
C139 C140 H140 120.0
C140 C141 C142 120.0
C140 C141 H141 120.0
C142 C141 H141 120.0
C143 C142 C141 120.0
C143 C142 H142 120.0
C141 C142 H142 120.0
C142 C143 C144 120.0
C142 C143 H143 120.0
C144 C143 H143 120.0
C143 C144 C139 120.0
C143 C144 H144 120.0
C139 C144 H144 120.0
C147 N13 C146 120.5(13)
C147 N13 H13I 119.7
C146 N13 H13I 119.7
C148 N14 H14A 109.5
C148 N14 H14B 109.5
H14A N14 H14B 109.5
C148 N14 H14C 109.5
H14A N14 H14C 109.5
H14B N14 H14C 109.5
O20 C145 O19 120.2(13)
O20 C145 C146 116.8(13)
O19 C145 C146 122.9(12)
N13 C146 C145 111.2(11)
N13 C146 C149 109.1(11)
C145 C146 C149 108.1(11)
N13 C146 H146 109.5
C145 C146 H146 109.5
C149 C146 H146 109.5
O21 C147 N13 121.9(15)
O21 C147 C148 118.8(13)
N13 C147 C148 118.9(15)
C159 C148 N14 111.7(11)
C159 C148 C147 116.7(12)
N14 C148 C147 103.1(12)
C159 C148 H148 108.3
N14 C148 H148 108.3
C147 C148 H148 108.3
C150 C149 C146 116.9(12)
C150 C149 H14P 108.1
C146 C149 H14P 108.1
C150 C149 H14Q 108.1
C146 C149 H14Q 108.1
H14P C149 H14Q 107.3
C151 C150 C149 114.2(14)
C151 C150 H15C 108.7
C149 C150 H15C 108.7
C151 C150 H15D 108.7
C149 C150 H15D 108.7
H15C C150 H15D 107.6
C150 C151 C152 115.8(16)
C150 C151 H15E 108.3
C152 C151 H15E 108.3
C150 C151 H15F 108.3
C152 C151 H15F 108.3
H15E C151 H15F 107.4
C151 C152 C153 119.0(17)
C151 C152 H15G 107.6
C153 C152 H15G 107.6
C151 C152 H15H 107.6
C153 C152 H15H 107.6
H15G C152 H15H 107.0
C154 C153 C158 120.0
C154 C153 C152 115.3(13)
C158 C153 C152 124.7(13)
C155 C154 C153 120.0
C155 C154 H154 120.0
C153 C154 H154 120.0
C156 C155 C154 120.0
C156 C155 H155 120.0
C154 C155 H155 120.0
C155 C156 C157 120.0
C155 C156 H156 120.0
C157 C156 H156 120.0
C156 C157 C158 120.0
C156 C157 H157 120.0
C158 C157 H157 120.0
C157 C158 C153 120.0
C157 C158 H158 120.0
C153 C158 H158 120.0
C160 C159 C148 116.7(12)
C160 C159 H15I 108.1
C148 C159 H15I 108.1
C160 C159 H15J 108.1
C148 C159 H15J 108.1
H15I C159 H15J 107.3
C159 C160 C161 113.5(12)
C159 C160 H16C 108.9
C161 C160 H16C 108.9
C159 C160 H16D 108.9
C161 C160 H16D 108.9
H16C C160 H16D 107.7
C162 C161 C160 110.9(13)
C162 C161 H16E 109.5
C160 C161 H16E 109.5
C162 C161 H16F 109.5
C160 C161 H16F 109.5
H16E C161 H16F 108.1
C161 C162 C163 106.1(15)
C161 C162 H16G 110.5
C163 C162 H16G 110.5
C161 C162 H16H 110.5
C163 C162 H16H 110.5
H16G C162 H16H 108.7
C164 C163 C168 120.0
C164 C163 C162 124.5(13)
C168 C163 C162 115.4(13)
C163 C164 C165 120.0
C163 C164 H164 120.0
C165 C164 H164 120.0
C166 C165 C164 120.0
C166 C165 H165 120.0
C164 C165 H165 120.0
C165 C166 C167 120.0
C165 C166 H166 120.0
C167 C166 H166 120.0
C168 C167 C166 120.0
C168 C167 H167 120.0
C166 C167 H167 120.0
C167 C168 C163 120.0
C167 C168 H168 120.0
C163 C168 H168 120.0
C170 N15 C171 118.3(11)
C170 N15 H15K 120.9
C171 N15 H15K 120.9
C172 N16 H16I 109.5
C172 N16 H16J 109.5
H16I N16 H16J 109.5
C172 N16 H16K 109.5
H16I N16 H16K 109.5
H16J N16 H16K 109.5
O23 C169 O22 120.5(13)
O23 C169 C171 120.7(13)
O22 C169 C171 118.8(12)
O24 C170 N15 123.3(12)
O24 C170 C172 118.0(12)
N15 C170 C172 118.6(12)
N15 C171 C173 113.5(12)
N15 C171 C169 111.1(11)
C173 C171 C169 108.4(13)
N15 C171 H171 107.9
C173 C171 H171 107.9
C169 C171 H171 107.9
N16 C172 C183 109.7(11)
N16 C172 C170 105.5(11)
C183 C172 C170 111.1(11)
N16 C172 H172 110.2
C183 C172 H172 110.2
C170 C172 H172 110.2
C171 C173 C174 112.2(13)
C171 C173 H17C 109.2
C174 C173 H17C 109.2
C171 C173 H17D 109.2
C174 C173 H17D 109.2
H17C C173 H17D 107.9
C175 C174 C173 117.3(16)
C175 C174 H17E 108.0
C173 C174 H17E 108.0
C175 C174 H17F 108.0
C173 C174 H17F 108.0
H17E C174 H17F 107.2
C176 C175 C174 122(2)
C176 C175 H17G 106.9
C174 C175 H17G 106.9
C176 C175 H17H 106.9
C174 C175 H17H 106.9
H17G C175 H17H 106.7
C175 C176 C177 109(2)
C175 C176 H17I 109.8
C177 C176 H17I 109.8
C175 C176 H17J 109.8
C177 C176 H17J 109.8
H17I C176 H17J 108.3
C178 C177 C182 120.0
C178 C177 C176 121.0(17)
C182 C177 C176 118.8(16)
C179 C178 C177 120.0
C179 C178 H178 120.0
C177 C178 H178 120.0
C178 C179 C180 120.0
C178 C179 H179 120.0
C180 C179 H179 120.0
C179 C180 C181 120.0
C179 C180 H180 120.0
C181 C180 H180 120.0
C182 C181 C180 120.0
C182 C181 H181 120.0
C180 C181 H181 120.0
C181 C182 C177 120.0
C181 C182 H182 120.0
C177 C182 H182 120.0
C172 C183 C184 112.0(12)
C172 C183 H18C 109.2
C184 C183 H18C 109.2
C172 C183 H18D 109.2
C184 C183 H18D 109.2
H18C C183 H18D 107.9
C185 C184 C183 113.5(11)
C185 C184 H18E 108.9
C183 C184 H18E 108.9
C185 C184 H18F 108.9
C183 C184 H18F 108.9
H18E C184 H18F 107.7
C186 C185 C184 114.3(12)
C186 C185 H18G 108.7
C184 C185 H18G 108.7
C186 C185 H18H 108.7
C184 C185 H18H 108.7
H18G C185 H18H 107.6
C185 C186 C187 112.9(12)
C185 C186 H18I 109.0
C187 C186 H18I 109.0
C185 C186 H18J 109.0
C187 C186 H18J 109.0
H18I C186 H18J 107.8
C192 C187 C188 117.1(15)
C192 C187 C186 123.5(14)
C188 C187 C186 118.9(14)
C189 C188 C187 119.6(16)
C189 C188 H188 120.2
C187 C188 H188 120.2
C188 C189 C190 123.7(18)
C188 C189 H189 118.2
C190 C189 H189 118.2
C189 C190 C191 116.5(16)
C189 C190 H190 121.8
C191 C190 H190 121.8
C192 C191 C190 119.5(18)
C192 C191 H191 120.2
C190 C191 H191 120.2
C191 C192 C187 123.2(17)
C191 C192 H192 118.4
C187 C192 H192 118.4
O100 C200 O101 132.3(17)
O100 C200 C201 113.2(15)
O101 C200 C201 114.3(16)
F3 C201 F2 106.4(14)
F3 C201 F1 102.9(13)
F2 C201 F1 105.1(14)
F3 C201 C200 115.7(16)
F2 C201 C200 114.7(14)
F1 C201 C200 111.0(13)
O102 C202 O103 126(2)
O102 C202 C203 108.7(17)
O103 C202 C203 124.7(19)
F5 C203 F4 105.1(16)
F5 C203 C202 119.8(17)
F4 C203 C202 118.5(17)
F5 C203 F6 102.1(15)
F4 C203 F6 99.3(15)
C202 C203 F6 109.0(17)

loop_
_geom_bond_atom_site_label_1
_geom_bond_atom_site_label_2
_geom_bond_distance
O1 C1 1.230(16)
O2 C1 1.310(16)
O3 C3 1.255(17)
N1 C3 1.323(17)
N1 C2 1.418(17)
N1 H1A 0.8600
N2 C4 1.441(18)
N2 H2A 0.8900
N2 H2B 0.8900
N2 H2C 0.8900
C1 C2 1.563(19)
C2 C5 1.558(19)
C2 H2D 0.9800
C3 C4 1.53(2)
C4 C15 1.54(2)
C4 H4A 0.9800
C5 C6 1.493(19)
C5 H5A 0.9700
C5 H5B 0.9700
C6 C7 1.48(2)
C6 H6A 0.9700
C6 H6B 0.9700
C7 C8 1.55(2)
C7 H7A 0.9700
C7 H7B 0.9700
C8 C9 1.52(2)
C8 H8A 0.9700
C8 H8B 0.9700
C9 C14 1.28(2)
C9 C10 1.38(2)
C10 C11 1.45(3)
C10 H10 0.9300
C11 C12 1.32(3)
C11 H11 0.9300
C12 C13 1.46(3)
C12 H12 0.9300
C13 C14 1.44(3)
C13 H13 0.9300
C14 H14 0.9300
C15 C16 1.48(3)
C15 H15A 0.9700
C15 H15B 0.9700
C16 C17 1.66(3)
C16 H16A 0.9700
C16 H16B 0.9700
C17 C18 1.29(3)
C17 H17A 0.9700
C17 H17B 0.9700
C18 C19 1.46(3)
C18 H18A 0.9700
C18 H18B 0.9700
C19 C20 1.39(3)
C19 C24 1.40(3)
C20 C21 1.38(3)
C20 H20 0.9300
C21 C22 1.33(3)
C21 H21 0.9300
C22 C23 1.36(3)
C22 H22 0.9300
C23 C24 1.40(3)
C23 H23 0.9300
C24 H24 0.9300
O4 C25 1.308(16)
O5 C27 1.244(15)
O6 C25 1.205(16)
N3 C27 1.298(17)
N3 C26 1.528(18)
N3 H3A 0.8600
N4 C28 1.520(17)
N4 H4B 0.8900
N4 H4C 0.8900
N4 H4D 0.8900
C25 C26 1.509(19)
C26 C39 1.51(2)
C26 H26A 0.9800
C27 C28 1.471(19)
C28 C29 1.546(19)
C28 H28A 0.9800
C29 C30 1.488(19)
C29 H29A 0.9700
C29 H29B 0.9700
C30 C31 1.491(19)
C30 H30A 0.9700
C30 H30B 0.9700
C31 C32 1.560(19)
C31 H31A 0.9700
C31 H31B 0.9700
C32 C33 1.53(2)
C32 H32A 0.9700
C32 H32B 0.9700
C33 C38 1.34(2)
C33 C34 1.37(2)
C34 C35 1.47(2)
C34 H34 0.9300
C35 C36 1.35(2)
C35 H35 0.9300
C36 C37 1.28(2)
C36 H36 0.9300
C37 C38 1.44(3)
C37 H37 0.9300
C38 H38 0.9300
C39 C40 1.53(2)
C39 H39A 0.9700
C39 H39B 0.9700
C40 C41 1.57(2)
C40 H40A 0.9700
C40 H40B 0.9700
C41 C42 1.51(2)
C41 H41A 0.9700
C41 H41B 0.9700
C42 C43 1.48(2)
C42 H42A 0.9700
C42 H42B 0.9700
C43 C44 1.41(2)
C43 C48 1.42(2)
C44 C45 1.44(2)
C44 H44 0.9300
C45 C46 1.38(2)
C45 H45 0.9300
C46 C47 1.31(3)
C46 H46 0.9300
C47 C48 1.36(2)
C47 H47 0.9300
C48 H48 0.9300
O7 C49 1.231(16)
O8 C49 1.244(16)
O9 C51 1.180(17)
N5 C51 1.325(18)
N5 C50 1.459(17)
N5 H5C 0.8600
N6 C52 1.454(17)
N6 H6C 0.8900
N6 H6D 0.8900
N6 H6E 0.8900
C49 C50 1.535(19)
C50 C53 1.518(19)
C50 H50A 0.9800
C51 C52 1.58(2)
C52 C63 1.55(2)
C52 H52A 0.9800
C53 C54 1.50(2)
C53 H53A 0.9700
C53 H53B 0.9700
C54 C55 1.54(2)
C54 H54A 0.9700
C54 H54B 0.9700
C55 C56 1.57(2)
C55 H55A 0.9700
C55 H55B 0.9700
C56 C57 1.53(2)
C56 H56A 0.9700
C56 H56B 0.9700
C57 C62 1.34(2)
C57 C58 1.41(2)
C58 C59 1.33(2)
C58 H58 0.9300
C59 C60 1.40(2)
C59 H59 0.9300
C60 C61 1.36(2)
C60 H60 0.9300
C61 C62 1.37(2)
C61 H61 0.9300
C62 H62 0.9300
C63 C64 1.49(2)
C63 H63A 0.9700
C63 H63B 0.9700
C64 C65 1.49(2)
C64 H64A 0.9700
C64 H64B 0.9700
C65 C66 1.45(3)
C65 H65A 0.9700
C65 H65B 0.9700
C66 C67 1.49(3)
C66 H66A 0.9700
C66 H66B 0.9700
C67 C68 1.3900
C67 C72 1.3900
C68 C69 1.3900
C68 H68 0.9300
C69 C70 1.3900
C69 H69 0.9300
C70 C71 1.3900
C70 H70 0.9300
C71 C72 1.3900
C71 H71 0.9300
C72 H72 0.9300
O10 C73 1.286(16)
O11 C73 1.244(17)
O12 C75 1.259(17)
N7 C75 1.357(18)
N7 C74 1.393(17)
N7 H7C 0.8600
N8 C76 1.473(18)
N8 H8C 0.8900
N8 H8D 0.8900
N8 H8E 0.8900
C73 C74 1.47(2)
C74 C77 1.550(19)
C74 H74 0.9800
C75 C76 1.47(2)
C76 C87 1.52(2)
C76 H76A 0.9800
C77 C78 1.55(2)
C77 H77A 0.9700
C77 H77B 0.9700
C78 C79 1.52(2)
C78 H78A 0.9700
C78 H78B 0.9700
C79 C80 1.49(2)
C79 H79A 0.9700
C79 H79B 0.9700
C80 C81 1.51(2)
C80 H80A 0.9700
C80 H80B 0.9700
C81 C82 1.33(2)
C81 C86 1.45(2)
C82 C83 1.46(2)
C82 H82 0.9300
C83 C84 1.40(2)
C83 H83 0.9300
C84 C85 1.34(2)
C84 H84 0.9300
C85 C86 1.324(19)
C85 H85 0.9300
C86 H86 0.9300
C87 C88 1.56(2)
C87 H87A 0.9700
C87 H87B 0.9700
C88 C89 1.53(2)
C88 H88A 0.9700
C88 H88B 0.9700
C89 C90 1.56(2)
C89 H89A 0.9700
C89 H89B 0.9700
C90 C91 1.491(17)
C90 H90A 0.9700
C90 H90B 0.9700
C91 C92 1.3900
C91 C96 1.3900
C92 C93 1.3900
C92 H92 0.9300
C93 C94 1.3900
C93 H93 0.9300
C94 C95 1.3900
C94 H94 0.9300
C95 C96 1.3900
C95 H95 0.9300
C96 H96 0.9300
O13 C97 1.271(16)
O14 C97 1.206(16)
O15 C99 1.225(15)
N9 C99 1.325(17)
N9 C98 1.436(17)
N9 H9A 0.8600
N10 C100 1.459(17)
N10 H10A 0.8900
N10 H10B 0.8900
N10 H10C 0.8900
C97 C98 1.528(19)
C98 C101 1.488(19)
C98 H98A 0.9800
C99 C100 1.532(19)
C100 C111 1.56(2)
C100 H10S 0.9800
C101 C102 1.538(19)
C101 H10D 0.9700
C101 H10E 0.9700
C102 C103 1.468(19)
C102 H10F 0.9700
C102 H10G 0.9700
C103 C104 1.540(19)
C103 H10H 0.9700
C103 H10I 0.9700
C104 C105 1.476(19)
C104 H10J 0.9700
C104 H10K 0.9700
C105 C110 1.34(2)
C105 C106 1.36(2)
C106 C107 1.38(2)
C106 H106 0.9300
C107 C108 1.39(2)
C107 H107 0.9300
C108 C109 1.33(2)
C108 H108 0.9300
C109 C110 1.45(2)
C109 H109 0.9300
C110 H110 0.9300
C111 C112 1.52(2)
C111 H11A 0.9700
C111 H11B 0.9700
C112 C113 1.55(2)
C112 H11C 0.9700
C112 H11D 0.9700
C113 C114 1.54(3)
C113 H11E 0.9700
C113 H11F 0.9700
C114 C115 1.49(2)
C114 H11G 0.9700
C114 H11H 0.9700
C115 C116 1.34(2)
C115 C120 1.46(2)
C116 C117 1.48(3)
C116 H116 0.9300
C117 C118 1.36(3)
C117 H117 0.9300
C118 C119 1.18(3)
C118 H118 0.9300
C119 C120 1.30(2)
C119 H119 0.9300
C120 H120 0.9300
O16 C121 1.235(18)
O17 C121 1.284(17)
O18 C123 1.221(16)
N11 C123 1.350(17)
N11 C122 1.415(17)
N11 H11I 0.8600
N12 C124 1.503(16)
N12 H12A 0.8900
N12 H12B 0.8900
N12 H12C 0.8900
C121 C122 1.53(2)
C122 C125 1.53(2)
C122 H12K 0.9800
C123 C124 1.492(18)
C124 C135 1.460(19)
C124 H12L 0.9800
C125 C126 1.53(2)
C125 H12P 0.9700
C125 H12Q 0.9700
C126 C127 1.52(2)
C126 H12S 0.9700
C126 H12T 0.9700
C127 C128 1.53(2)
C127 H12E 0.9700
C127 H12F 0.9700
C128 C129 1.52(2)
C128 H12G 0.9700
C128 H12H 0.9700
C129 C130 1.32(2)
C129 C134 1.46(2)
C130 C131 1.41(2)
C130 H130 0.9300
C131 C132 1.33(2)
C131 H131 0.9300
C132 C133 1.36(2)
C132 H132 0.9300
C133 C134 1.36(2)
C133 H133 0.9300
C134 H134 0.9300
C135 C136 1.53(2)
C135 H13A 0.9700
C135 H13B 0.9700
C136 C137 1.56(2)
C136 H13C 0.9700
C136 H13D 0.9700
C137 C138 1.54(2)
C137 H13E 0.9700
C137 H13F 0.9700
C138 C139 1.558(16)
C138 H13G 0.9700
C138 H13H 0.9700
C139 C140 1.3900
C139 C144 1.3900
C140 C141 1.3900
C140 H140 0.9300
C141 C142 1.3900
C141 H141 0.9300
C142 C143 1.3900
C142 H142 0.9300
C143 C144 1.3900
C143 H143 0.9300
C144 H144 0.9300
O19 C145 1.253(17)
O20 C145 1.249(16)
O21 C147 1.234(19)
N13 C147 1.287(19)
N13 C146 1.484(17)
N13 H13I 0.8600
N14 C148 1.505(18)
N14 H14A 0.8900
N14 H14B 0.8900
N14 H14C 0.8900
C145 C146 1.54(2)
C146 C149 1.57(2)
C146 H146 0.9800
C147 C148 1.51(2)
C148 C159 1.49(2)
C148 H148 0.9800
C149 C150 1.50(2)
C149 H14P 0.9700
C149 H14Q 0.9700
C150 C151 1.41(2)
C150 H15C 0.9700
C150 H15D 0.9700
C151 C152 1.51(3)
C151 H15E 0.9700
C151 H15F 0.9700
C152 C153 1.55(2)
C152 H15G 0.9700
C152 H15H 0.9700
C153 C154 1.3900
C153 C158 1.3900
C154 C155 1.3900
C154 H154 0.9300
C155 C156 1.3900
C155 H155 0.9300
C156 C157 1.3900
C156 H156 0.9300
C157 C158 1.3900
C157 H157 0.9300
C158 H158 0.9300
C159 C160 1.48(2)
C159 H15I 0.9700
C159 H15J 0.9700
C160 C161 1.56(2)
C160 H16C 0.9700
C160 H16D 0.9700
C161 C162 1.52(3)
C161 H16E 0.9700
C161 H16F 0.9700
C162 C163 1.60(2)
C162 H16G 0.9700
C162 H16H 0.9700
C163 C164 1.3900
C163 C168 1.3900
C164 C165 1.3900
C164 H164 0.9300
C165 C166 1.3900
C165 H165 0.9300
C166 C167 1.3900
C166 H166 0.9300
C167 C168 1.3900
C167 H167 0.9300
C168 H168 0.9300
O22 C169 1.284(18)
O23 C169 1.242(16)
O24 C170 1.254(16)
N15 C170 1.326(17)
N15 C171 1.391(17)
N15 H15K 0.8600
N16 C172 1.492(18)
N16 H16I 0.8900
N16 H16J 0.8900
N16 H16K 0.8900
C169 C171 1.54(2)
C170 C172 1.57(2)
C171 C173 1.49(2)
C171 H171 0.9800
C172 C183 1.51(2)
C172 H172 0.9800
C173 C174 1.54(2)
C173 H17C 0.9700
C173 H17D 0.9700
C174 C175 1.49(3)
C174 H17E 0.9700
C174 H17F 0.9700
C175 C176 1.46(2)
C175 H17G 0.9700
C175 H17H 0.9700
C176 C177 1.53(3)
C176 H17I 0.9700
C176 H17J 0.9700
C177 C178 1.3900
C177 C182 1.3900
C178 C179 1.3900
C178 H178 0.9300
C179 C180 1.3900
C179 H179 0.9300
C180 C181 1.3900
C180 H180 0.9300
C181 C182 1.3900
C181 H181 0.9300
C182 H182 0.9300
C183 C184 1.57(2)
C183 H18C 0.9700
C183 H18D 0.9700
C184 C185 1.50(2)
C184 H18E 0.9700
C184 H18F 0.9700
C185 C186 1.49(2)
C185 H18G 0.9700
C185 H18H 0.9700
C186 C187 1.51(2)
C186 H18I 0.9700
C186 H18J 0.9700
C187 C192 1.34(2)
C187 C188 1.43(2)
C188 C189 1.32(2)
C188 H188 0.9300
C189 C190 1.33(2)
C189 H189 0.9300
C190 C191 1.45(3)
C190 H190 0.9300
C191 C192 1.32(2)
C191 H191 0.9300
C192 H192 0.9300
C200 O100 1.216(19)
C200 O101 1.216(19)
C200 C201 1.48(3)
C201 F3 1.315(19)
C201 F2 1.35(2)
C201 F1 1.393(19)
C202 O102 1.20(2)
C202 O103 1.25(2)
C202 C203 1.45(3)
C203 F5 1.34(2)
C203 F4 1.37(2)
C203 F6 1.47(2)

loop_
_geom_hbond_atom_site_label_D
_geom_hbond_atom_site_label_H
_geom_hbond_atom_site_label_A
_geom_hbond_distance_DH
_geom_hbond_distance_HA
_geom_hbond_distance_DA
_geom_hbond_angle_DHA
_geom_hbond_site_symmetry_A
N1 H1A O12 0.86 2.02 2.843(15) 160.9 1_565
N2 H2A O100 0.89 1.82 2.693(17) 164.8 2_758
N2 H2B O19 0.89 2.18 2.905(14) 138.0 .
N2 H2B O20 0.89 2.39 3.166(15) 145.5 .
N2 H2C O11 0.89 2.09 2.875(17) 146.6 .
C2 H2D O7 0.98 2.57 3.127(16) 116.3 .
C4 H4A O12 0.98 2.33 3.189(17) 145.6 1_565
N3 H3A O5 0.86 2.04 2.873(14) 163.0 2_747
N4 H4B O301 0.89 1.90 2.696(16) 148.0 .
N4 H4C O22 0.89 1.97 2.796(14) 153.7 2_747
N4 H4C O23 0.89 2.65 3.346(15) 135.6 2_747
N4 H4D O6 0.89 2.10 2.878(15) 145.6 2_757
C26 H26A O23 0.98 2.40 3.070(16) 125.4 .
C28 H28A O5 0.98 2.42 3.293(17) 148.3 2_747
N5 H5C O9 0.86 2.19 3.028(13) 165.1 2_748
N6 H6C O9 0.89 2.18 2.681(14) 115.4 .
N6 H6D O1 0.89 2.53 3.016(13) 115.2 2_748
N6 H6D O2 0.89 2.51 3.142(14) 128.4 2_748
C50 H50A O2 0.98 2.65 3.347(16) 128.3 .
C52 H52A O9 0.98 2.45 3.284(16) 143.0 2_748
N7 H7C O3 0.86 2.17 2.936(16) 148.2 .
N8 H8D O7 0.89 2.43 3.123(15) 135.4 .
N8 H8D O8 0.89 1.97 2.838(14) 165.4 .
N8 H8E O1 0.89 2.08 2.893(16) 151.6 1_545
N9 H9A O15 0.86 2.20 3.028(14) 162.4 2_847
N10 H10B O16 0.89 2.10 2.936(13) 155.3 2_847
N10 H10B O17 0.89 2.40 3.123(14) 138.9 2_847
N10 H10C O14 0.89 2.11 2.936(15) 153.5 2_857
C98 H98A O17 0.98 2.50 3.254(16) 133.5 .
C100 H10S O15 0.98 2.45 3.289(16) 143.2 2_847
N11 H11I O24 0.86 2.10 2.892(15) 152.6 .
N12 H12A O22 0.89 2.01 2.826(15) 151.8 1_545
N12 H12B O103 0.89 1.82 2.642(16) 152.1 .
N12 H12C O4 0.89 2.39 3.187(13) 148.8 .
N12 H12C O6 0.89 2.10 2.891(13) 147.6 .
C122 H12K O13 0.98 2.60 3.114(16) 112.9 .
C124 H12L O24 0.98 2.52 3.376(16) 145.6 .
C125 H12Q O18 0.97 2.63 3.169(17) 115.1 .
C125 H12P O13 0.97 2.54 3.223(16) 127.5 .
N13 H13I O21 0.86 2.09 2.909(15) 158.7 2_848
N14 H14A O302 0.89 1.79 2.683(17) 178.0 1_655
N14 H14B O10 0.89 2.65 3.415(15) 144.2 2_858
N14 H14B O11 0.89 1.95 2.811(15) 161.5 2_858
N14 H14C O19 0.89 1.96 2.838(16) 167.1 2_858
C146 H146 O10 0.98 2.46 3.095(16) 122.0 1_565
C148 H148 O21 0.98 2.42 3.298(17) 148.8 2_848
N15 H15K O18 0.86 2.21 2.950(14) 144.7 1_565
N16 H16I O16 0.89 2.14 2.804(16) 130.5 .
N16 H16I O24 0.89 2.28 2.767(15) 114.0 .
N16 H16K O14 0.89 2.12 2.921(14) 150.0 1_565
C171 H171 O4 0.98 2.61 3.157(16) 115.2 .
C171 H171 F6 0.98 2.54 3.38(2) 142.9 .

loop_
_geom_torsion_atom_site_label_1
_geom_torsion_atom_site_label_2
_geom_torsion_atom_site_label_3
_geom_torsion_atom_site_label_4
_geom_torsion
C3 N1 C2 C5 78.5(14)
C3 N1 C2 C1 -162.5(11)
O1 C1 C2 N1 -18.4(17)
O2 C1 C2 N1 165.9(10)
O1 C1 C2 C5 103.6(13)
O2 C1 C2 C5 -72.1(13)
C2 N1 C3 O3 7.4(18)
C2 N1 C3 C4 -172.3(11)
O3 C3 C4 N2 -51.9(16)
N1 C3 C4 N2 127.8(12)
O3 C3 C4 C15 66.0(16)
N1 C3 C4 C15 -114.3(14)
N1 C2 C5 C6 61.0(15)
C1 C2 C5 C6 -61.4(14)
C2 C5 C6 C7 -173.7(11)
C5 C6 C7 C8 -172.0(12)
C6 C7 C8 C9 179.9(13)
C7 C8 C9 C14 70(2)
C7 C8 C9 C10 -100.7(18)
C14 C9 C10 C11 17(3)
C8 C9 C10 C11 -171.3(17)
C9 C10 C11 C12 -13(3)
C10 C11 C12 C13 4(4)
C11 C12 C13 C14 1(5)
C10 C9 C14 C13 -12(4)
C8 C9 C14 C13 177(2)
C12 C13 C14 C9 3(4)
N2 C4 C15 C16 172.0(14)
C3 C4 C15 C16 57.5(18)
C4 C15 C16 C17 163.8(14)
C15 C16 C17 C18 158(2)
C16 C17 C18 C19 170(2)
C17 C18 C19 C20 -92(3)
C17 C18 C19 C24 83(3)
C24 C19 C20 C21 6(3)
C18 C19 C20 C21 -179.4(19)
C19 C20 C21 C22 -6(3)
C20 C21 C22 C23 4(3)
C21 C22 C23 C24 -1(3)
C22 C23 C24 C19 1(3)
C20 C19 C24 C23 -3(3)
C18 C19 C24 C23 -178.4(19)
O6 C25 C26 C39 100.3(15)
O4 C25 C26 C39 -78.3(13)
O6 C25 C26 N3 -21.8(18)
O4 C25 C26 N3 159.6(10)
C27 N3 C26 C39 83.0(14)
C27 N3 C26 C25 -156.0(12)
C26 N3 C27 O5 5(2)
C26 N3 C27 C28 -171.9(11)
O5 C27 C28 N4 -56.4(15)
N3 C27 C28 N4 121.0(13)
O5 C27 C28 C29 66.5(16)
N3 C27 C28 C29 -116.1(14)
C27 C28 C29 C30 55.3(16)
N4 C28 C29 C30 176.4(11)
C28 C29 C30 C31 171.9(11)
C29 C30 C31 C32 -179.9(12)
C30 C31 C32 C33 -177.5(11)
C31 C32 C33 C38 -80.7(18)
C31 C32 C33 C34 95.6(14)
C38 C33 C34 C35 0(2)
C32 C33 C34 C35 -176.4(12)
C33 C34 C35 C36 -1(2)
C34 C35 C36 C37 -2(3)
C35 C36 C37 C38 6(3)
C34 C33 C38 C37 3(3)
C32 C33 C38 C37 179.4(16)
C36 C37 C38 C33 -6(3)
C25 C26 C39 C40 -59.0(15)
N3 C26 C39 C40 62.9(15)
C26 C39 C40 C41 -179.9(11)
C39 C40 C41 C42 178.8(12)
C40 C41 C42 C43 170.7(12)
C41 C42 C43 C44 -79.2(17)
C41 C42 C43 C48 99.0(18)
C48 C43 C44 C45 0(2)
C42 C43 C44 C45 178.5(14)
C43 C44 C45 C46 -3(2)
C44 C45 C46 C47 3(3)
C45 C46 C47 C48 -1(3)
C46 C47 C48 C43 -2(3)
C44 C43 C48 C47 2(2)
C42 C43 C48 C47 -176.0(16)
C51 N5 C50 C53 99.1(15)
C51 N5 C50 C49 -140.7(12)
O7 C49 C50 N5 141.2(12)
O8 C49 C50 N5 -42.9(16)
O7 C49 C50 C53 -95.3(15)
O8 C49 C50 C53 80.7(14)
C50 N5 C51 O9 -4(2)
C50 N5 C51 C52 -179.8(10)
O9 C51 C52 N6 -32.9(18)
N5 C51 C52 N6 142.7(12)
O9 C51 C52 C63 82.8(15)
N5 C51 C52 C63 -101.5(13)
N5 C50 C53 C54 -173.2(12)
C49 C50 C53 C54 64.8(15)
C50 C53 C54 C55 70.8(16)
C53 C54 C55 C56 179.3(12)
C54 C55 C56 C57 -171.5(14)
C55 C56 C57 C62 95.1(18)
C55 C56 C57 C58 -81.2(19)
C62 C57 C58 C59 0(2)
C56 C57 C58 C59 176.6(15)
C57 C58 C59 C60 -1(2)
C58 C59 C60 C61 2(2)
C59 C60 C61 C62 -3(3)
C58 C57 C62 C61 -1(2)
C56 C57 C62 C61 -177.0(15)
C60 C61 C62 C57 2(3)
N6 C52 C63 C64 -173.3(12)
C51 C52 C63 C64 73.2(16)
C52 C63 C64 C65 176.6(14)
C63 C64 C65 C66 -173.5(19)
C64 C65 C66 C67 68(2)
C65 C66 C67 C68 -97.2(16)
C65 C66 C67 C72 79.9(18)
C72 C67 C68 C69 0.0
C66 C67 C68 C69 177.1(15)
C67 C68 C69 C70 0.0
C68 C69 C70 C71 0.0
C69 C70 C71 C72 0.0
C70 C71 C72 C67 0.0
C68 C67 C72 C71 0.0
C66 C67 C72 C71 -177.2(14)
C75 N7 C74 C73 -150.7(12)
C75 N7 C74 C77 79.4(15)
O11 C73 C74 N7 -28.1(18)
O10 C73 C74 N7 161.9(11)
O11 C73 C74 C77 101.8(14)
O10 C73 C74 C77 -68.2(15)
C74 N7 C75 O12 2.7(19)
C74 N7 C75 C76 -175.7(12)
O12 C75 C76 N8 -49.0(17)
N7 C75 C76 N8 129.4(12)
O12 C75 C76 C87 71.2(16)
N7 C75 C76 C87 -110.5(14)
N7 C74 C77 C78 73.7(15)
C73 C74 C77 C78 -57.8(15)
C74 C77 C78 C79 -169.0(12)
C77 C78 C79 C80 178.1(15)
C78 C79 C80 C81 175.2(15)
C79 C80 C81 C82 -97(2)
C79 C80 C81 C86 87(2)
C86 C81 C82 C83 3(2)
C80 C81 C82 C83 -172.8(15)
C81 C82 C83 C84 -6(3)
C82 C83 C84 C85 5(2)
C83 C84 C85 C86 -1(2)
C84 C85 C86 C81 -2(2)
C82 C81 C86 C85 1(2)
C80 C81 C86 C85 176.9(13)
N8 C76 C87 C88 175.1(11)
C75 C76 C87 C88 56.3(17)
C76 C87 C88 C89 178.1(13)
C87 C88 C89 C90 -178.6(13)
C88 C89 C90 C91 -175.8(12)
C89 C90 C91 C92 97.9(13)
C89 C90 C91 C96 -80.2(15)
C96 C91 C92 C93 0.0
C90 C91 C92 C93 -178.2(12)
C91 C92 C93 C94 0.0
C92 C93 C94 C95 0.0
C93 C94 C95 C96 0.0
C94 C95 C96 C91 0.0
C92 C91 C96 C95 0.0
C90 C91 C96 C95 178.1(13)
C99 N9 C98 C101 89.0(14)
C99 N9 C98 C97 -148.5(12)
O14 C97 C98 N9 -49.2(17)
O13 C97 C98 N9 135.1(12)
O14 C97 C98 C101 73.2(16)
O13 C97 C98 C101 -102.5(14)
C98 N9 C99 O15 3.3(19)
C98 N9 C99 C100 -175.3(11)
O15 C99 C100 N10 -46.5(15)
N9 C99 C100 N10 132.2(11)
O15 C99 C100 C111 75.3(15)
N9 C99 C100 C111 -106.0(13)
N9 C98 C101 C102 175.2(12)
C97 C98 C101 C102 53.9(16)
C98 C101 C102 C103 170.3(12)
C101 C102 C103 C104 -176.5(12)
C102 C103 C104 C105 -177.0(12)
C103 C104 C105 C110 79.9(17)
C103 C104 C105 C106 -107.0(16)
C110 C105 C106 C107 -9(2)
C104 C105 C106 C107 178.0(13)
C105 C106 C107 C108 7(2)
C106 C107 C108 C109 -4(2)
C107 C108 C109 C110 3(3)
C106 C105 C110 C109 8(2)
C104 C105 C110 C109 -179.3(15)
C108 C109 C110 C105 -4(3)
N10 C100 C111 C112 -59.8(16)
C99 C100 C111 C112 -178.2(13)
C100 C111 C112 C113 -171.5(14)
C111 C112 C113 C114 -73(2)
C112 C113 C114 C115 -168.2(14)
C113 C114 C115 C116 96(2)
C113 C114 C115 C120 -82(2)
C120 C115 C116 C117 -1(3)
C114 C115 C116 C117 -178.5(17)
C115 C116 C117 C118 0(3)
C116 C117 C118 C119 2(3)
C117 C118 C119 C120 -4(4)
C118 C119 C120 C115 3(3)
C116 C115 C120 C119 0(3)
C114 C115 C120 C119 177.3(18)
C123 N11 C122 C121 -161.1(12)
C123 N11 C122 C125 70.8(16)
O16 C121 C122 N11 -17.9(19)
O17 C121 C122 N11 163.6(12)
O16 C121 C122 C125 109.3(15)
O17 C121 C122 C125 -69.3(16)
C122 N11 C123 O18 8.8(19)
C122 N11 C123 C124 -168.5(11)
O18 C123 C124 C135 65.9(16)
N11 C123 C124 C135 -116.8(13)
O18 C123 C124 N12 -53.7(15)
N11 C123 C124 N12 123.6(12)
N11 C122 C125 C126 69.5(16)
C121 C122 C125 C126 -59.0(16)
C122 C125 C126 C127 -167.4(12)
C125 C126 C127 C128 -179.1(12)
C126 C127 C128 C129 173.4(13)
C127 C128 C129 C130 -102.1(17)
C127 C128 C129 C134 75.4(17)
C134 C129 C130 C131 0(2)
C128 C129 C130 C131 177.4(14)
C129 C130 C131 C132 0(2)
C130 C131 C132 C133 4(2)
C131 C132 C133 C134 -7(2)
C132 C133 C134 C129 7(2)
C130 C129 C134 C133 -3(2)
C128 C129 C134 C133 179.2(14)
C123 C124 C135 C136 55.7(16)
N12 C124 C135 C136 172.4(12)
C124 C135 C136 C137 177.4(13)
C135 C136 C137 C138 175.3(16)
C136 C137 C138 C139 -175.9(17)
C137 C138 C139 C140 -105.8(18)
C137 C138 C139 C144 72(2)
C144 C139 C140 C141 0.0
C138 C139 C140 C141 177.7(13)
C139 C140 C141 C142 0.0
C140 C141 C142 C143 0.0
C141 C142 C143 C144 0.0
C142 C143 C144 C139 0.0
C140 C139 C144 C143 0.0
C138 C139 C144 C143 -177.6(13)
C147 N13 C146 C145 -158.0(12)
C147 N13 C146 C149 82.9(15)
O20 C145 C146 N13 162.9(11)
O19 C145 C146 N13 -19.4(17)
O20 C145 C146 C149 -77.4(14)
O19 C145 C146 C149 100.3(14)
C146 N13 C147 O21 14(2)
C146 N13 C147 C148 -173.2(12)
O21 C147 C148 C159 60.3(19)
N13 C147 C148 C159 -112.9(15)
O21 C147 C148 N14 -62.6(17)
N13 C147 C148 N14 124.3(14)
N13 C146 C149 C150 65.8(16)
C145 C146 C149 C150 -55.2(16)
C146 C149 C150 C151 176.2(14)
C149 C150 C151 C152 -178.6(17)
C150 C151 C152 C153 174.6(17)
C151 C152 C153 C154 -83(2)
C151 C152 C153 C158 96(2)
C158 C153 C154 C155 0.0
C152 C153 C154 C155 178.8(14)
C153 C154 C155 C156 0.0
C154 C155 C156 C157 0.0
C155 C156 C157 C158 0.0
C156 C157 C158 C153 0.0
C154 C153 C158 C157 0.0
C152 C153 C158 C157 -178.7(16)
N14 C148 C159 C160 175.0(13)
C147 C148 C159 C160 56.8(19)
C148 C159 C160 C161 167.2(13)
C159 C160 C161 C162 176.5(18)
C160 C161 C162 C163 178.7(15)
C161 C162 C163 C164 -85(2)
C161 C162 C163 C168 98.1(18)
C168 C163 C164 C165 0.0
C162 C163 C164 C165 -177.0(16)
C163 C164 C165 C166 0.0
C164 C165 C166 C167 0.0
C165 C166 C167 C168 0.0
C166 C167 C168 C163 0.0
C164 C163 C168 C167 0.0
C162 C163 C168 C167 177.3(15)
C171 N15 C170 O24 2(2)
C171 N15 C170 C172 179.4(12)
C170 N15 C171 C173 79.3(16)
C170 N15 C171 C169 -158.2(12)
O23 C169 C171 N15 163.5(13)
O22 C169 C171 N15 -14.8(19)
O23 C169 C171 C173 -71.1(17)
O22 C169 C171 C173 110.7(14)
O24 C170 C172 N16 -47.0(16)
N15 C170 C172 N16 135.6(13)
O24 C170 C172 C183 71.8(16)
N15 C170 C172 C183 -105.6(15)
N15 C171 C173 C174 66.0(17)
C169 C171 C173 C174 -57.9(17)
C171 C173 C174 C175 179.9(17)
C173 C174 C175 C176 38(3)
C174 C175 C176 C177 -179(2)
C175 C176 C177 C178 76(3)
C175 C176 C177 C182 -110(2)
C182 C177 C178 C179 0.0
C176 C177 C178 C179 174(2)
C177 C178 C179 C180 0.0
C178 C179 C180 C181 0.0
C179 C180 C181 C182 0.0
C180 C181 C182 C177 0.0
C178 C177 C182 C181 0.0
C176 C177 C182 C181 -174(2)
N16 C172 C183 C184 -178.4(12)
C170 C172 C183 C184 65.3(16)
C172 C183 C184 C185 176.7(13)
C183 C184 C185 C186 177.2(13)
C184 C185 C186 C187 -176.4(13)
C185 C186 C187 C192 -94.9(18)
C185 C186 C187 C188 93.8(16)
C192 C187 C188 C189 7(2)
C186 C187 C188 C189 178.9(14)
C187 C188 C189 C190 -4(2)
C188 C189 C190 C191 -1(3)
C189 C190 C191 C192 4(3)
C190 C191 C192 C187 -2(3)
C188 C187 C192 C191 -4(2)
C186 C187 C192 C191 -175.4(15)
O100 C200 C201 F3 -1(2)
O101 C200 C201 F3 -176.6(14)
O100 C200 C201 F2 123.3(16)
O101 C200 C201 F2 -52.1(19)
O100 C200 C201 F1 -117.9(15)
O101 C200 C201 F1 66.7(19)
O102 C202 C203 F5 72(2)
O103 C202 C203 F5 -103(2)
O102 C202 C203 F4 -59(2)
O103 C202 C203 F4 125.8(19)
O102 C202 C203 F6 -171.3(14)
O103 C202 C203 F6 13(3)

loop_
_platon_squeeze_void_nr
_platon_squeeze_void_average_x
_platon_squeeze_void_average_y
_platon_squeeze_void_average_z
_platon_squeeze_void_volume
_platon_squeeze_void_count_electrons
_platon_squeeze_void_content
1 0.092 0.536 0.385 250 94 ' '
2 -0.092 0.065 0.615 250 91 ' '
3 0.060 0.994 0.924 21 6 ' '
4 0.095 0.240 0.878 8 1 ' '
5 0.145 0.128 0.967 23 4 ' '
6 0.276 0.940 0.680 20 3 ' '
7 0.467 0.025 0.133 408 133 ' '
8 0.359 0.217 0.534 25 7 ' '
9 0.533 0.464 0.867 408 132 ' '
10 0.420 0.313 0.626 15 2 ' '
11 0.440 0.074 0.589 18 4 ' '
12 0.563 0.589 0.410 21 5 ' '
13 0.581 0.833 0.372 12 1 ' '
14 0.643 0.721 0.468 24 6 ' '
15 0.724 0.440 0.320 20 3 ' '
16 0.857 0.625 0.034 23 4 ' '
17 0.905 0.740 0.122 8 2 ' '
18 0.941 0.492 0.077 21 6 ' '
